data_1559738
loop_
_publ_author_name
'Li, Qinzhen'
'Yang, Sha'
'Chen, Tao'
'Jin, Shan'
'Chai, Jinsong'
'Zhang, Hui'
'Zhu, Manzhou'

_publ_section_title
;
 Structure determination of a metastable
 Au<sub>22</sub>(SAdm)<sub>16</sub> nanocluster and its spontaneous
 transformation into Au<sub>21</sub>(SAdm)<sub>15</sub>.
;
_journal_issue 46
_journal_name_full Nanoscale
_journal_page_first 23694
_journal_page_last 23699
_journal_paper_doi 10.1039/d0nr07124b
_journal_volume 12
_journal_year 2020
_chemical_formula_moiety 'C160 H240 Au22 S16'
_chemical_formula_sum 'C160 H240 Au22 S16'
_chemical_formula_weight 7009.73
_space_group_crystal_system monoclinic
_space_group_IT_number 14
_space_group_name_Hall '-P 2ybc'
_space_group_name_H-M_alt 'P 1 21/c 1'
_atom_sites_solution_hydrogens geom
_atom_sites_solution_primary dual
_audit_creation_date 2020-06-07
_audit_creation_method
;
Olex2 1.2
(compiled 2018.05.29 svn.r3508 for OlexSys, GUI svn.r5506)
;
_audit_update_record
;
2020-09-20 deposited with the CCDC.	2020-11-09 downloaded from the CCDC.
;
_cell_angle_alpha 90
_cell_angle_beta 97.356(7)
_cell_angle_gamma 90
_cell_formula_units_Z 4
_cell_length_a 16.3688(16)
_cell_length_b 32.3268(9)
_cell_length_c 36.999(2)
_cell_measurement_reflns_used 3374
_cell_measurement_temperature 293(2)
_cell_measurement_theta_max 66.00
_cell_measurement_theta_min 7.37
_cell_volume 19417(2)
_computing_molecular_graphics 'Olex2 (Dolomanov et al., 2009)'
_computing_publication_material 'Olex2 (Dolomanov et al., 2009)'
_computing_structure_refinement 'ShelXL (Sheldrick, 2015)'
_computing_structure_solution 'ShelXT (Sheldrick, 2015)'
_diffrn_ambient_temperature 293(2)
_diffrn_measured_fraction_theta_full 0.980
_diffrn_measured_fraction_theta_max 0.966
_diffrn_measurement_device_type 'STOE STADIVARI'
_diffrn_radiation_type CuK\a
_diffrn_radiation_wavelength 1.54186
_diffrn_reflns_av_R_equivalents 0.0625
_diffrn_reflns_av_unetI/netI 0.0678
_diffrn_reflns_Laue_measured_fraction_full 0.980
_diffrn_reflns_Laue_measured_fraction_max 0.966
_diffrn_reflns_limit_h_max 19
_diffrn_reflns_limit_h_min -18
_diffrn_reflns_limit_k_max 19
_diffrn_reflns_limit_k_min -39
_diffrn_reflns_limit_l_max 41
_diffrn_reflns_limit_l_min -44
_diffrn_reflns_number 112810
_diffrn_reflns_point_group_measured_fraction_full 0.980
_diffrn_reflns_point_group_measured_fraction_max 0.966
_diffrn_reflns_theta_full 67.686
_diffrn_reflns_theta_max 69.716
_diffrn_reflns_theta_min 3.938
_exptl_absorpt_coefficient_mu 32.258
_exptl_absorpt_correction_T_max 1.0000
_exptl_absorpt_correction_T_min 0.1480
_exptl_absorpt_correction_type multi-scan
_exptl_crystal_density_diffrn 2.398
_exptl_crystal_description block
_exptl_crystal_F_000 12776
_refine_diff_density_max 9.370
_refine_diff_density_min -5.685
_refine_diff_density_rms 0.460
_refine_ls_extinction_method none
_refine_ls_goodness_of_fit_ref 0.988
_refine_ls_hydrogen_treatment constr
_refine_ls_matrix_type full
_refine_ls_number_parameters 1417
_refine_ls_number_reflns 35378
_refine_ls_number_restraints 3
_refine_ls_restrained_S_all 0.988
_refine_ls_R_factor_all 0.0889
_refine_ls_R_factor_gt 0.0703
_refine_ls_shift/su_max 0.002
_refine_ls_shift/su_mean 0.000
_refine_ls_structure_factor_coef Fsqd
_refine_ls_weighting_details 'w=1/[\s^2^(Fo^2^)+(0.1409P)^2^] where P=(Fo^2^+2Fc^2^)/3'
_refine_ls_weighting_scheme calc
_refine_ls_wR_factor_gt 0.1838
_refine_ls_wR_factor_ref 0.1961
_reflns_Friedel_coverage 0.000
_reflns_number_gt 26259
_reflns_number_total 35378
_reflns_threshold_expression 'I > 2\s(I)'
_cod_data_source_file d0nr07124b2.cif
_cod_data_source_block 1
_cod_database_code 1559738
_shelx_shelxl_version_number 2016/4
_shelx_space_group_comment
;
The symmetry employed for this shelxl refinement is uniquely defined
by the following loop, which should always be used as a source of
symmetry information in preference to the above space-group names.
They are only intended as comments.
;
_olex2_refinement_description
;
1. Fixed Uiso
 At 1.2 times of:
  All C(H) groups, All C(H,H) groups
2. Restrained distances
 C60-C040 = C60-C128
 1.52 with sigma of 0.01
 C040-C128
 2.55 with sigma of 0.1
3. Uiso/Uaniso restraints and constraints
Uanis(C31) = Uanis(C116) = Uanis(C58)
Uanis(C03P) = Uanis(C02Z) = Uanis(C53)
Uanis(C046) = Uanis(C06F) = Uanis(C04G) = Uanis(C21)
Uanis(C01B) = Uanis(C059) = Uanis(C06H) = Uanis(C01Z) = Uanis(C109) = Uanis(C74)
Uanis(C035) = Uanis(C71) = Uanis(C051) = Uanis(C031) = Uanis(C3AA) = Uanis(C4AA)
Uanis(C05N) = Uanis(C126) = Uanis(C022) = Uanis(C02M) = Uanis(C26) = Uanis(C04V)
Uanis(C42) = Uanis(C34) = Uanis(C01Q) = Uanis(C01X) = Uanis(C03J) = Uanis(C9AA)
= Uanis(C037) = Uanis(C18)
Uanis(C191) = Uanis(C05C) = Uanis(C03C) = Uanis(C47)
Uanis(C01A) = Uanis(C20) = Uanis(C02L) = Uanis(C29) = Uanis(C034)
Uanis(C053) = Uanis(C5AA) = Uanis(C02S) = Uanis(C44)
Uanis(C01M) = Uanis(C042) = Uanis(C2AA) = Uanis(C04Y) = Uanis(C020) =
Uanis(C02N)
Uanis(C05T) = Uanis(C04S) = Uanis(C02R) = Uanis(C70)
Uanis(C03K) = Uanis(C02U) = Uanis(C04J) = Uanis(C026)
Uanis(C023) = Uanis(C06B) = Uanis(C01G) = Uanis(C63) = Uanis(C60)
Uanis(C37) = Uanis(C191) = Uanis(C67) = Uanis(C1AA) = Uanis(C05C)
Uanis(C71) = Uanis(C051) = Uanis(C031) = Uanis(C3AA) = Uanis(C04D)
Uanis(C7AA) = Uanis(C5AA) = Uanis(C053) = Uanis(C44) = Uanis(C062)
Uanis(C63) = Uanis(C01G) = Uanis(C60) = Uanis(C040)
4.a Ternary CH refined with riding coordinates:
 C019(H019), C01X(H01Z), C026(H026), C02M(H02M), C02R(H02R), C02Z(H02Z),
 C033(H033), C037(H037), C03B(H03G), C03C(H03H), C03G(H03K), C03I(H03N),
 C03X(H03), C042(H042), C04E(H04K), C04G(H04L), C04V(H04V), C04Y(H04Y),
 C051(H051), C059(H059), C05C(H05I), C05E(H05L), C05U(H05U), C06B(H06G),
 C06F(H06H), C20(H20), C43(H43), C58(H58), C60(H60), C74(H74), C81(H81),
 C84(H84), C98(H98), C99(H99), C108(H108), C109(H109), C28(H28), C29(H29),
 C32(H32), C44(H44), C52(H52), C67(H67), C6AA(H6AA), C4AA(H4AA), C94(H94),
 C103(H103), C42(H42), C54(H54)
4.b Secondary CH2 refined with riding coordinates:
 C018(H01A,H01B), C01A(H01C,H01D), C01B(H01E,H01F), C01I(H01G,H01H), C01K(H01I,
 H01J), C01M(H01K,H01L), C01O(H01M,H01N), C01Q(H01O,H01P), C01R(H01Q,H01R),
 C01S(H01S,H01T), C01U(H01U,H01V), C01V(H01W,H01X), C01W(H01Y,H), C020(H02A,
 H02B), C022(H02C,H02D), C023(H02E,H02F), C028(H02G,H02H), C02D(H02I,H02J),
 C02L(H02K,H02L), C02S(H02N,H02O), C02U(H02P,H02Q), C02W(H02S,H02T), C031(H03A,
 H03B), C034(H03C,H03D), C035(H03E,H03F), C03D(H03I,H03J), C03H(H03L,H03M),
 C03J(H03O,H03P), C03K(H03Q,H03R), C03M(H03S,H03T), C03P(H03U,H03V), C03R(H03W,
 H03X), C03T(H03Y,HA), C03V(H03Z,HB), C040(H04A,H04B), C045(H04C,H04D),
 C046(H04E,H04F), C04C(H04G,H04H), C04D(H04I,H04J), C04J(H04M,H04N), C04S(H04O,
 H04P), C04T(H04Q,H04R), C04U(H04S,H04T), C053(H05A,H05B), C058(H05C,H05D),
 C05A(H05E,H05F), C05B(H05G,H05H), C05D(H05J,H05K), C05G(H05M,H05N), C05N(H05O,
 H05P), C05Y(H05Q,H05R), C05Z(H05S,H05T), C061(H06A,H06B), C062(H06C,H06D),
 C066(H06E,H06F), C06H(H06I,H06J), C18(H18A,H18B), C0AA(H0AA,H0AB), C26(H26A,
 H26B), C31(H31A,H31B), C36(H36A,H36B), C48(H48A,H48B), C56(H56A,H56B),
 C63(H63A,H63B), C66(H66A,H66B), C68(H68A,H68B), C69(H69A,H69B), C70(H70A,H70B),
  C73(H73A,H73B), C85(H85A,H85B), C86(H86A,H86B), C92(H92A,H92B), C116(H11A,
 H11B), C126(H12A,H12B), C128(H12C,H12D), C133(H13A,H13B), C136(H13C,H13D),
 C163(H16A,H16B), C198(H19A,H19B), C17(H17A,H17B), C37(H37A,H37B), C47(H47A,
 H47B), C2AA(H2AA,H2AB), C65(H65A,H65B), C71(H71A,H71B), C72(H72A,H72B),
 C1AA(H1AA,H1AB), C100(H10A,H10B), C191(H19C,H19D), C7AA(H7AA,H7AB), C34(H34A,
 H34B), C41(H41A,H41B), C9AA(H9AA,H9AB), C8AA(H8AA,H8AB), C55(H55A,H55B),
 C0BA(H0BA,H0BB)
;
_olex2_submission_special_instructions 'No special instructions were received'

loop_
_space_group_symop_operation_xyz
'x, y, z'
'-x, y+1/2, -z+1/2'
'-x, -y, -z'
'x, -y-1/2, z-1/2'

loop_
_atom_site_label
_atom_site_type_symbol
_atom_site_fract_x
_atom_site_fract_y
_atom_site_fract_z
_atom_site_U_iso_or_equiv
_atom_site_adp_type
_atom_site_occupancy
_atom_site_site_symmetry_order
_atom_site_calc_flag
_atom_site_refinement_flags_posn
_atom_site_refinement_flags_adp
_atom_site_refinement_flags_occupancy
_atom_site_disorder_assembly
_atom_site_disorder_group
Au01 Au 0.16561(4) 0.20406(2) 0.32263(2) 0.02077(15) Uani 1 1 d . . . . .
Au02 Au 0.33896(4) 0.30948(2) 0.39877(2) 0.02165(15) Uani 1 1 d . . . . .
Au03 Au 0.22412(5) 0.28524(2) 0.33151(2) 0.02283(15) Uani 1 1 d . . . . .
Au04 Au 0.34357(4) 0.34454(2) 0.33320(2) 0.02109(15) Uani 1 1 d . . . . .
Au05 Au 0.28497(5) 0.30106(2) 0.26355(2) 0.02296(15) Uani 1 1 d . . . . .
Au06 Au 0.21252(4) 0.35579(2) 0.37253(2) 0.02220(15) Uani 1 1 d . . . . .
Au07 Au 0.12656(5) 0.27600(2) 0.26274(2) 0.02475(16) Uani 1 1 d . . . . .
Au08 Au 0.24164(5) 0.22156(2) 0.25624(2) 0.02372(15) Uani 1 1 d . . . . .
Au09 Au 0.46284(5) 0.38839(2) 0.38170(2) 0.02348(15) Uani 1 1 d . . . . .
Au0A Au 0.32859(4) 0.21862(2) 0.34119(2) 0.02497(16) Uani 1 1 d . . . . .
Au0B Au 0.22425(5) 0.23141(2) 0.39071(2) 0.02425(15) Uani 1 1 d . . . . .
Au0C Au 0.32111(5) 0.39601(2) 0.43282(2) 0.02405(15) Uani 1 1 d . . . . .
Au0D Au 0.28461(5) 0.13815(2) 0.30672(2) 0.02517(16) Uani 1 1 d . . . . .
Au0E Au 0.45608(5) 0.24216(2) 0.26618(2) 0.02551(16) Uani 1 1 d . . . . .
Au0F Au 0.51569(5) 0.29466(2) 0.35371(2) 0.02552(16) Uani 1 1 d . . . . .
Au0G Au 0.22871(5) 0.30188(2) 0.45934(2) 0.02630(16) Uani 1 1 d . . . . .
Au0H Au 0.03699(5) 0.19433(2) 0.24518(2) 0.02569(16) Uani 1 1 d . . . . .
Au0I Au 0.04718(5) 0.34791(2) 0.32106(2) 0.02843(17) Uani 1 1 d . . . . .
Au0J Au 0.37667(5) 0.21445(2) 0.44042(2) 0.02735(17) Uani 1 1 d . . . . .
Au0K Au 0.31911(5) 0.27041(2) 0.19364(2) 0.02898(17) Uani 1 1 d . . . . .
Au0L Au 0.28515(5) 0.13168(2) 0.40567(2) 0.03141(18) Uani 1 1 d . . . . .
Au0M Au 0.12694(5) 0.24505(3) 0.18324(2) 0.03615(19) Uani 1 1 d . . . . .
S00N S 0.4647(3) 0.23377(12) 0.32813(11) 0.0226(8) Uani 1 1 d . . . . .
S00O S 0.3863(3) 0.35234(12) 0.27500(11) 0.0245(8) Uani 1 1 d . . . . .
S00P S 0.3564(3) 0.43527(12) 0.38511(11) 0.0238(8) Uani 1 1 d . . . . .
S00Q S 0.0236(3) 0.18874(12) 0.30601(11) 0.0231(8) Uani 1 1 d . . . . .
S00R S 0.1622(3) 0.24044(13) 0.44407(11) 0.0276(9) Uani 1 1 d . . . . .
S00S S 0.4511(3) 0.27105(12) 0.42818(11) 0.0269(9) Uani 1 1 d . . . . .
S00T S 0.0823(3) 0.38660(12) 0.37349(11) 0.0244(8) Uani 1 1 d . . . . .
S00U S 0.5824(3) 0.35062(13) 0.38189(11) 0.0262(9) Uani 1 1 d . . . . .
S00V S 0.2922(3) 0.36096(13) 0.48369(11) 0.0272(9) Uani 1 1 d . . . . .
S00W S 0.3297(3) 0.16411(13) 0.25470(12) 0.0291(9) Uani 1 1 d . . . . .
S00X S 0.2417(3) 0.09822(13) 0.35220(12) 0.0273(9) Uani 1 1 d . . . . .
S00Y S 0.0015(3) 0.30953(12) 0.27030(13) 0.0291(9) Uani 1 1 d . . . . .
S00Z S 0.4480(3) 0.23944(13) 0.20390(11) 0.0287(9) Uani 1 1 d . . . . .
S010 S 0.3204(3) 0.15671(13) 0.46369(12) 0.0334(10) Uani 1 1 d . . . . .
S011 S 0.0539(3) 0.18463(16) 0.18573(12) 0.0358(10) Uani 1 1 d . . . . .
C018 C 0.1143(11) 0.4503(5) 0.3244(5) 0.027(4) Uani 1 1 d . . . . .
H01A H 0.085160 0.434395 0.304553 0.033 Uiso 1 1 calc R . . . .
H01B H 0.171779 0.442084 0.327254 0.033 Uiso 1 1 calc R . . . .
C019 C 0.2314(12) 0.4517(6) 0.2433(5) 0.031(4) Uani 1 1 d . . . . .
H019 H 0.173126 0.455920 0.245854 0.037 Uiso 1 1 calc R . . . .
C01A C 0.5184(12) 0.1522(6) 0.3248(6) 0.038(2) Uani 1 1 d . . . . .
H01C H 0.467522 0.143956 0.333714 0.046 Uiso 1 1 calc R . . . .
H01D H 0.507592 0.154623 0.298543 0.046 Uiso 1 1 calc R . . . .
C01B C 0.5202(15) 0.3329(6) 0.4743(6) 0.043(2) Uani 1 1 d . . . . .
H01E H 0.467771 0.347198 0.472675 0.052 Uiso 1 1 calc R . . . .
H01F H 0.548207 0.341792 0.454075 0.052 Uiso 1 1 calc R . . . .
C01E C 0.5454(10) 0.1936(6) 0.3409(5) 0.028(4) Uani 1 1 d . . . . .
C01G C -0.0264(15) 0.3474(7) 0.2326(7) 0.052(2) Uani 1 1 d . . . . .
C01I C 0.0043(11) 0.1232(6) 0.3493(5) 0.031(4) Uani 1 1 d . . . . .
H01G H -0.026321 0.142609 0.362375 0.038 Uiso 1 1 calc R . . . .
H01H H 0.062132 0.125427 0.358895 0.038 Uiso 1 1 calc R . . . .
C01K C 0.2589(11) 0.4104(6) 0.2602(5) 0.030(4) Uani 1 1 d . . . . .
H01I H 0.253980 0.410897 0.286079 0.036 Uiso 1 1 calc R . . . .
H01J H 0.223720 0.388590 0.249061 0.036 Uiso 1 1 calc R . . . .
C01M C 0.3452(13) 0.5083(5) 0.4223(5) 0.0335(18) Uani 1 1 d . . . . .
H01K H 0.330316 0.494192 0.443621 0.040 Uiso 1 1 calc R . . . .
H01L H 0.295784 0.512118 0.405130 0.040 Uiso 1 1 calc R . . . .
C01O C 0.1205(12) 0.4673(5) 0.3913(5) 0.029(4) Uani 1 1 d . . . . .
H01M H 0.094679 0.462228 0.413101 0.035 Uiso 1 1 calc R . . . .
H01N H 0.177967 0.459381 0.396264 0.035 Uiso 1 1 calc R . . . .
C01Q C 0.4992(14) 0.2755(7) 0.1448(6) 0.0432(18) Uani 1 1 d . . . . .
H01O H 0.441324 0.280525 0.136808 0.052 Uiso 1 1 calc R . . . .
H01P H 0.512015 0.247708 0.137377 0.052 Uiso 1 1 calc R . . . .
C01R C 0.0476(14) 0.3759(7) 0.2295(5) 0.046(6) Uani 1 1 d . . . . .
H01Q H 0.094164 0.360030 0.223339 0.056 Uiso 1 1 calc R . . . .
H01R H 0.063782 0.390262 0.252292 0.056 Uiso 1 1 calc R . . . .
C01S C 0.5548(12) 0.1889(6) 0.3836(5) 0.033(4) Uani 1 1 d . . . . .
H01S H 0.570481 0.215237 0.395079 0.039 Uiso 1 1 calc R . . . .
H01T H 0.502909 0.180357 0.391248 0.039 Uiso 1 1 calc R . . . .
C01U C 0.7760(17) 0.4284(9) 0.3344(9) 0.075(9) Uani 1 1 d . . . . .
H01U H 0.804848 0.443215 0.317057 0.090 Uiso 1 1 calc R . . . .
H01V H 0.807226 0.431978 0.358304 0.090 Uiso 1 1 calc R . . . .
C01V C -0.0975(12) 0.1299(5) 0.2946(5) 0.031(4) Uani 1 1 d . . . . .
H01W H -0.129967 0.149077 0.307032 0.038 Uiso 1 1 calc R . . . .
H01X H -0.103985 0.137201 0.268923 0.038 Uiso 1 1 calc R . . . .
C01W C 0.3997(13) 0.4377(5) 0.2756(6) 0.037(5) Uani 1 1 d . . . . .
H01Y H 0.393681 0.437307 0.301372 0.045 Uiso 1 1 calc R . . . .
H H 0.457340 0.433212 0.273147 0.045 Uiso 1 1 calc R . . . .
C01X C 0.5586(14) 0.3520(7) 0.1809(6) 0.0432(18) Uani 1 1 d . . . . .
H01Z H 0.550861 0.380429 0.189038 0.052 Uiso 1 1 calc R . . . .
C01Z C 0.5057(15) 0.2862(6) 0.4721(6) 0.043(2) Uani 1 1 d . . . . .
C020 C 0.4349(13) 0.5052(5) 0.3706(5) 0.0335(18) Uani 1 1 d . . . . .
H02A H 0.474057 0.488232 0.359691 0.040 Uiso 1 1 calc R . . . .
H02B H 0.387362 0.509838 0.352543 0.040 Uiso 1 1 calc R . . . .
C022 C -0.0132(12) 0.4531(5) 0.3548(6) 0.0321(17) Uani 1 1 d . . . . .
H02C H -0.036200 0.447507 0.377226 0.039 Uiso 1 1 calc R . . . .
H02D H -0.042637 0.436391 0.335595 0.039 Uiso 1 1 calc R . . . .
C023 C -0.0388(15) 0.3220(7) 0.1957(7) 0.052(2) Uani 1 1 d . . . . .
H02E H 0.012817 0.309223 0.191488 0.063 Uiso 1 1 calc R . . . .
H02F H -0.079141 0.300282 0.197137 0.063 Uiso 1 1 calc R . . . .
C026 C 0.0116(12) 0.0593(6) 0.2924(5) 0.033(2) Uani 1 1 d . . . . .
H026 H 0.043771 0.040632 0.278833 0.039 Uiso 1 1 calc R . . . .
C027 C -0.0070(11) 0.1332(5) 0.3104(4) 0.026(4) Uani 1 1 d . . . . .
C028 C 0.4705(14) 0.1163(6) 0.4547(6) 0.043(5) Uani 1 1 d . . . . .
H02G H 0.441649 0.101104 0.434305 0.051 Uiso 1 1 calc R . . . .
H02H H 0.491427 0.141806 0.445603 0.051 Uiso 1 1 calc R . . . .
C02D C -0.0866(11) 0.2289(5) 0.1520(5) 0.030(4) Uani 1 1 d . . . . .
H02I H -0.101541 0.235708 0.175824 0.036 Uiso 1 1 calc R . . . .
H02J H -0.049249 0.250119 0.145363 0.036 Uiso 1 1 calc R . . . .
C02L C 0.5972(12) 0.1153(6) 0.3748(6) 0.038(2) Uani 1 1 d . . . . .
H02K H 0.641999 0.095866 0.380731 0.046 Uiso 1 1 calc R . . . .
H02L H 0.548578 0.103887 0.383576 0.046 Uiso 1 1 calc R . . . .
C02M C 0.1069(12) 0.4966(5) 0.3157(6) 0.0321(17) Uani 1 1 d . . . . .
H02M H 0.130557 0.502166 0.293131 0.039 Uiso 1 1 calc R . . . .
C02N C 0.4080(13) 0.4828(6) 0.4049(5) 0.0335(18) Uani 1 1 d . . . . .
C02P C 0.3013(11) 0.0498(6) 0.3510(6) 0.036(4) Uani 1 1 d . . . . .
C02R C 0.5327(15) 0.1260(6) 0.5335(6) 0.045(3) Uani 1 1 d . . . . .
H02R H 0.563162 0.141945 0.553378 0.054 Uiso 1 1 calc R . . . .
C02S C 0.1764(12) 0.0982(7) 0.1574(6) 0.043(2) Uani 1 1 d . . . . .
H02N H 0.157089 0.078403 0.138540 0.052 Uiso 1 1 calc R . . . .
H02O H 0.137991 0.121221 0.155527 0.052 Uiso 1 1 calc R . . . .
C02U C 0.0402(12) 0.1040(5) 0.2886(5) 0.033(2) Uani 1 1 d . . . . .
H02P H 0.098568 0.106047 0.297186 0.039 Uiso 1 1 calc R . . . .
H02Q H 0.031868 0.112021 0.263131 0.039 Uiso 1 1 calc R . . . .
C02W C 0.6255(11) 0.2083(6) 0.3300(6) 0.034(5) Uani 1 1 d . . . . .
H02S H 0.641004 0.234359 0.341926 0.041 Uiso 1 1 calc R . . . .
H02T H 0.619874 0.212605 0.303869 0.041 Uiso 1 1 calc R . . . .
C02Z C -0.1614(13) 0.2281(6) 0.1249(5) 0.037(3) Uani 1 1 d . . . . .
H02Z H -0.188195 0.255298 0.124387 0.044 Uiso 1 1 calc R . . . .
C031 C 0.5916(14) 0.3752(8) 0.3097(6) 0.048(2) Uani 1 1 d . . . . .
H03A H 0.588328 0.346719 0.301465 0.057 Uiso 1 1 calc R . . . .
H03B H 0.536095 0.385772 0.309513 0.057 Uiso 1 1 calc R . . . .
C033 C -0.0982(16) 0.1752(7) 0.0892(6) 0.053(7) Uani 1 1 d . . . . .
H033 H -0.083426 0.168409 0.065078 0.063 Uiso 1 1 calc R . . . .
C034 C 0.6663(12) 0.1336(6) 0.3230(6) 0.038(2) Uani 1 1 d . . . . .
H03C H 0.707189 0.112485 0.330218 0.046 Uiso 1 1 calc R . . . .
H03D H 0.661619 0.136686 0.296716 0.046 Uiso 1 1 calc R . . . .
C035 C 0.6463(14) 0.4235(7) 0.3618(6) 0.048(2) Uani 1 1 d . . . . .
H03E H 0.675628 0.425223 0.386238 0.057 Uiso 1 1 calc R . . . .
H03F H 0.591730 0.435149 0.361993 0.057 Uiso 1 1 calc R . . . .
C037 C 0.5506(14) 0.3063(6) 0.1262(6) 0.0432(18) Uani 1 1 d . . . . .
H037 H 0.536761 0.304454 0.099706 0.052 Uiso 1 1 calc R . . . .
C03B C -0.1274(11) 0.0863(5) 0.2991(6) 0.032(4) Uani 1 1 d . . . . .
H03G H -0.186030 0.084466 0.289583 0.039 Uiso 1 1 calc R . . . .
C03C C 0.2365(18) 0.2481(9) 0.0685(6) 0.060(3) Uani 1 1 d . . . . .
H03H H 0.260693 0.221310 0.063252 0.073 Uiso 1 1 calc R . . . .
C03D C 0.3268(17) 0.0771(9) 0.1581(7) 0.071(9) Uani 1 1 d . . . . .
H03I H 0.314271 0.056151 0.139389 0.085 Uiso 1 1 calc R . . . .
H03J H 0.381951 0.087287 0.156558 0.085 Uiso 1 1 calc R . . . .
C03G C 0.4580(18) 0.0617(7) 0.5164(6) 0.060(8) Uani 1 1 d . . . . .
H03K H 0.439216 0.035588 0.526102 0.072 Uiso 1 1 calc R . . . .
C03H C 0.5496(13) 0.5379(6) 0.4114(5) 0.039(5) Uani 1 1 d . . . . .
H03L H 0.588670 0.521110 0.400265 0.047 Uiso 1 1 calc R . . . .
H03M H 0.576419 0.563776 0.419036 0.047 Uiso 1 1 calc R . . . .
C03I C -0.0265(13) 0.0783(7) 0.3551(5) 0.040(5) Uani 1 1 d . . . . .
H03N H -0.019477 0.070929 0.381033 0.048 Uiso 1 1 calc R . . . .
C03J C 0.5393(14) 0.3492(6) 0.1383(6) 0.0432(18) Uani 1 1 d . . . . .
H03O H 0.483088 0.357962 0.130662 0.052 Uiso 1 1 calc R . . . .
H03P H 0.575858 0.367522 0.127160 0.052 Uiso 1 1 calc R . . . .
C03K C 0.0221(12) 0.0477(6) 0.3325(5) 0.033(2) Uani 1 1 d . . . . .
H03Q H 0.080167 0.048364 0.341981 0.039 Uiso 1 1 calc R . . . .
H03R H 0.002221 0.019776 0.335148 0.039 Uiso 1 1 calc R . . . .
C03M C 0.3927(11) 0.0564(5) 0.3470(6) 0.033(4) Uani 1 1 d . . . . .
H03S H 0.397370 0.071600 0.324757 0.039 Uiso 1 1 calc R . . . .
H03T H 0.418499 0.072703 0.367373 0.039 Uiso 1 1 calc R . . . .
C03P C -0.1053(13) 0.1538(6) 0.1662(5) 0.037(3) Uani 1 1 d . . . . .
H03U H -0.079359 0.126814 0.168914 0.044 Uiso 1 1 calc R . . . .
H03V H -0.121760 0.161860 0.189450 0.044 Uiso 1 1 calc R . . . .
C03R C 0.0036(14) 0.3833(8) 0.1615(6) 0.054(7) Uani 1 1 d . . . . .
H03W H 0.053517 0.368514 0.157961 0.065 Uiso 1 1 calc R . . . .
H03X H -0.010303 0.401832 0.141023 0.065 Uiso 1 1 calc R . . . .
C03T C -0.1156(12) 0.0749(6) 0.3386(5) 0.036(4) Uani 1 1 d . . . . .
H03Y H -0.134417 0.046740 0.341344 0.043 Uiso 1 1 calc R . . . .
HA H -0.148962 0.092967 0.351718 0.043 Uiso 1 1 calc R . . . .
C03V C -0.1388(14) 0.2182(7) 0.0870(6) 0.051(6) Uani 1 1 d . . . . .
H03Z H -0.100818 0.238762 0.079801 0.061 Uiso 1 1 calc R . . . .
HB H -0.187752 0.218132 0.069208 0.061 Uiso 1 1 calc R . . . .
C03X C 0.1139(11) 0.5126(5) 0.3815(4) 0.024(4) Uani 1 1 d . . . . .
H03 H 0.142526 0.529221 0.401372 0.029 Uiso 1 1 calc R . . . .
C03Z C 0.0547(13) 0.2514(6) 0.4316(5) 0.033(4) Uani 1 1 d . . . . .
C040 C -0.1437(15) 0.3737(7) 0.1700(6) 0.052(2) Uani 1 1 d D . . . .
H04A H -0.187989 0.354027 0.171210 0.063 Uiso 1 1 calc R . . . .
H04B H -0.159913 0.392398 0.149820 0.063 Uiso 1 1 calc R . . . .
C042 C 0.3862(13) 0.5522(6) 0.4336(5) 0.0335(18) Uani 1 1 d . . . . .
H042 H 0.347743 0.569699 0.444896 0.040 Uiso 1 1 calc R . . . .
C045 C 0.2416(14) 0.4517(7) 0.2020(6) 0.046(6) Uani 1 1 d . . . . .
H04C H 0.207396 0.430305 0.189491 0.056 Uiso 1 1 calc R . . . .
H04D H 0.224646 0.478191 0.191249 0.056 Uiso 1 1 calc R . . . .
C046 C 0.3844(14) 0.4804(6) 0.2195(6) 0.040(2) Uani 1 1 d . . . . .
H04E H 0.442136 0.476945 0.216743 0.048 Uiso 1 1 calc R . . . .
H04F H 0.366176 0.506994 0.209402 0.048 Uiso 1 1 calc R . . . .
C04A C 0.0776(12) 0.4418(5) 0.3596(5) 0.027(4) Uani 1 1 d . . . . .
C04B C 0.2128(10) 0.3918(5) 0.5033(5) 0.027(4) Uani 1 1 d . . . . .
C04C C 0.4292(15) -0.0079(8) 0.3805(7) 0.056(6) Uani 1 1 d . . . . .
H04G H 0.454064 0.008005 0.401317 0.068 Uiso 1 1 calc R . . . .
H04H H 0.458399 -0.033974 0.380225 0.068 Uiso 1 1 calc R . . . .
C04D C 0.7220(13) 0.3830(8) 0.2828(6) 0.048(2) Uani 1 1 d . . . . .
H04I H 0.751766 0.398337 0.266182 0.057 Uiso 1 1 calc R . . . .
H04J H 0.715812 0.354676 0.274224 0.057 Uiso 1 1 calc R . . . .
C04E C 0.0170(16) 0.4082(10) 0.1976(7) 0.073(10) Uani 1 1 d . . . . .
H04K H 0.059806 0.429113 0.196046 0.087 Uiso 1 1 calc R . . . .
C04G C 0.3308(13) 0.4438(6) 0.1984(6) 0.040(2) Uani 1 1 d . . . . .
H04L H 0.339148 0.443231 0.172685 0.048 Uiso 1 1 calc R . . . .
C04J C -0.0782(11) 0.0564(5) 0.2780(5) 0.033(2) Uani 1 1 d . . . . .
H04M H -0.097410 0.028335 0.280730 0.039 Uiso 1 1 calc R . . . .
H04N H -0.086338 0.063348 0.252288 0.039 Uiso 1 1 calc R . . . .
C04S C 0.3804(15) 0.0872(6) 0.4986(6) 0.045(3) Uani 1 1 d . . . . .
H04O H 0.349172 0.071221 0.479369 0.054 Uiso 1 1 calc R . . . .
H04P H 0.344652 0.093727 0.516807 0.054 Uiso 1 1 calc R . . . .
C04T C 0.2373(11) 0.2521(6) 0.1102(4) 0.031(4) Uani 1 1 d . . . . .
H04Q H 0.204183 0.230410 0.119126 0.037 Uiso 1 1 calc R . . . .
H04R H 0.293167 0.249614 0.122420 0.037 Uiso 1 1 calc R . . . .
C04U C 0.2806(14) 0.4855(6) 0.2632(6) 0.046(6) Uani 1 1 d . . . . .
H04S H 0.272222 0.485352 0.288639 0.055 Uiso 1 1 calc R . . . .
H04T H 0.263180 0.512093 0.252828 0.055 Uiso 1 1 calc R . . . .
C04V C -0.0230(12) 0.4988(5) 0.3452(5) 0.0321(17) Uani 1 1 d . . . . .
H04V H -0.081584 0.506017 0.341496 0.039 Uiso 1 1 calc R . . . .
C04Y C 0.4747(12) 0.5469(6) 0.3830(5) 0.0335(18) Uani 1 1 d . . . . .
H04Y H 0.492274 0.561529 0.362121 0.040 Uiso 1 1 calc R . . . .
C051 C 0.6395(14) 0.4019(7) 0.2840(6) 0.048(2) Uani 1 1 d . . . . .
H051 H 0.609201 0.400824 0.259344 0.057 Uiso 1 1 calc R . . . .
C053 C 0.2039(12) 0.1094(7) 0.2252(6) 0.043(2) Uani 1 1 d . . . . .
H05A H 0.207316 0.097234 0.249311 0.052 Uiso 1 1 calc R . . . .
H05B H 0.164509 0.132017 0.223707 0.052 Uiso 1 1 calc R . . . .
C058 C 0.2471(17) 0.4338(7) 0.5115(6) 0.051(6) Uani 1 1 d . . . . .
H05C H 0.258297 0.446991 0.489119 0.061 Uiso 1 1 calc R . . . .
H05D H 0.298552 0.431670 0.527611 0.061 Uiso 1 1 calc R . . . .
C059 C 0.5736(15) 0.3439(6) 0.5111(6) 0.043(2) Uani 1 1 d . . . . .
H059 H 0.584051 0.373725 0.511632 0.052 Uiso 1 1 calc R . . . .
C05A C -0.1543(18) 0.1422(7) 0.0996(8) 0.070(10) Uani 1 1 d . . . . .
H05E H -0.126970 0.115529 0.099976 0.084 Uiso 1 1 calc R . . . .
H05F H -0.203397 0.140919 0.081845 0.084 Uiso 1 1 calc R . . . .
C05B C 0.2644(12) 0.0249(6) 0.3175(7) 0.041(5) Uani 1 1 d . . . . .
H05G H 0.267460 0.041314 0.295765 0.049 Uiso 1 1 calc R . . . .
H05H H 0.206741 0.019580 0.319253 0.049 Uiso 1 1 calc R . . . .
C05C C 0.2568(18) 0.3232(9) 0.0631(6) 0.060(3) Uani 1 1 d . . . . .
H05I H 0.288020 0.345798 0.053652 0.073 Uiso 1 1 calc R . . . .
C05D C 0.3992(13) -0.0094(7) 0.3130(7) 0.050(6) Uani 1 1 d . . . . .
H05J H 0.406757 0.005562 0.290962 0.060 Uiso 1 1 calc R . . . .
H05K H 0.427796 -0.035629 0.312627 0.060 Uiso 1 1 calc R . . . .
C05E C -0.0773(13) 0.2738(8) 0.4556(6) 0.047(6) Uani 1 1 d . . . . .
H05L H -0.099761 0.282730 0.477603 0.056 Uiso 1 1 calc R . . . .
C05G C 0.2386(15) 0.0427(7) 0.1994(8) 0.059(7) Uani 1 1 d . . . . .
H05M H 0.221362 0.021509 0.181406 0.071 Uiso 1 1 calc R . . . .
H05N H 0.241295 0.030290 0.223356 0.071 Uiso 1 1 calc R . . . .
C05N C 0.0211(11) 0.5248(5) 0.3752(5) 0.0321(17) Uani 1 1 d . . . . .
H05O H -0.003289 0.520618 0.397489 0.039 Uiso 1 1 calc R . . . .
H05P H 0.015720 0.553853 0.368701 0.039 Uiso 1 1 calc R . . . .
C05T C 0.4116(15) 0.1257(6) 0.4836(6) 0.045(3) Uani 1 1 d . . . . .
C05U C -0.0833(15) 0.2222(8) 0.4070(11) 0.087(13) Uani 1 1 d . . . . .
H05U H -0.109835 0.196368 0.397997 0.104 Uiso 1 1 calc R . . . .
C05Y C 0.7020(13) 0.1705(6) 0.3818(7) 0.049(6) Uani 1 1 d . . . . .
H05Q H 0.719478 0.196635 0.393009 0.059 Uiso 1 1 calc R . . . .
H05R H 0.743947 0.150021 0.389489 0.059 Uiso 1 1 calc R . . . .
C05Z C 0.5160(19) 0.0523(7) 0.4889(6) 0.061(8) Uani 1 1 d . . . . .
H05S H 0.564618 0.038155 0.500613 0.073 Uiso 1 1 calc R . . . .
H05T H 0.489141 0.034487 0.469847 0.073 Uiso 1 1 calc R . . . .
C061 C 0.0103(15) 0.2136(7) 0.4179(7) 0.052(6) Uani 1 1 d . . . . .
H06A H 0.017142 0.192463 0.436669 0.062 Uiso 1 1 calc R . . . .
H06B H 0.033770 0.203302 0.396917 0.062 Uiso 1 1 calc R . . . .
C062 C 0.3513(13) 0.0903(7) 0.2249(6) 0.043(2) Uani 1 1 d . . . . .
H06C H 0.348053 0.078006 0.248543 0.052 Uiso 1 1 calc R . . . .
H06D H 0.407277 0.099643 0.223816 0.052 Uiso 1 1 calc R . . . .
C066 C 0.6592(19) 0.3203(7) 0.5134(9) 0.086(13) Uani 1 1 d . . . . .
H06E H 0.686355 0.326237 0.492178 0.103 Uiso 1 1 calc R . . . .
H06F H 0.695205 0.328450 0.535104 0.103 Uiso 1 1 calc R . . . .
C067 C 0.2022(13) 0.2943(6) 0.1180(5) 0.034(4) Uani 1 1 d . . . . .
C06B C -0.0687(15) 0.3519(7) 0.1640(7) 0.052(2) Uani 1 1 d . . . . .
H06G H -0.078745 0.336125 0.141233 0.063 Uiso 1 1 calc R . . . .
C06F C 0.3725(14) 0.4782(6) 0.2596(6) 0.040(2) Uani 1 1 d . . . . .
H06H H 0.405205 0.500153 0.272846 0.048 Uiso 1 1 calc R . . . .
C06H C 0.4584(15) 0.2752(6) 0.5047(6) 0.043(2) Uani 1 1 d . . . . .
H06I H 0.407113 0.290489 0.502757 0.052 Uiso 1 1 calc R . . . .
H06J H 0.445440 0.245865 0.504112 0.052 Uiso 1 1 calc R . . . .
C18 C 0.5021(14) 0.3224(6) 0.1988(6) 0.0432(18) Uani 1 1 d . . . . .
H18A H 0.515062 0.323670 0.225101 0.052 Uiso 1 1 calc R . . . .
H18B H 0.445074 0.330490 0.192384 0.052 Uiso 1 1 calc R . . . .
C20 C 0.5809(12) 0.1201(6) 0.3343(6) 0.038(2) Uani 1 1 d . . . . .
H20 H 0.563120 0.093790 0.322785 0.046 Uiso 1 1 calc R . . . .
S2 S 0.1994(3) 0.30241(17) 0.16809(12) 0.0379(11) Uani 1 1 d . . . . .
C0AA C -0.0194(14) 0.1753(7) 0.1161(5) 0.042(5) Uani 1 1 d . . . . .
H0AA H 0.019287 0.195347 0.108722 0.051 Uiso 1 1 calc R . . . .
H0AB H 0.006318 0.148180 0.116956 0.051 Uiso 1 1 calc R . . . .
C26 C 0.1497(12) 0.5223(5) 0.3455(5) 0.0321(17) Uani 1 1 d . . . . .
H26A H 0.142168 0.551350 0.339537 0.039 Uiso 1 1 calc R . . . .
H26B H 0.208240 0.516304 0.348485 0.039 Uiso 1 1 calc R . . . .
C31 C -0.1005(16) 0.2538(8) 0.3789(7) 0.059(4) Uani 1 1 d . . . . .
H31A H -0.159208 0.259186 0.374371 0.071 Uiso 1 1 calc R . . . .
H31B H -0.082027 0.244578 0.356336 0.071 Uiso 1 1 calc R . . . .
C36 C 0.0404(13) 0.2823(9) 0.4009(6) 0.057(7) Uani 1 1 d . . . . .
H36A H 0.056358 0.270030 0.378911 0.068 Uiso 1 1 calc R . . . .
H36B H 0.074711 0.306394 0.406866 0.068 Uiso 1 1 calc R . . . .
C43 C 0.4360(13) 0.0155(6) 0.3461(6) 0.040(5) Uani 1 1 d . . . . .
H43 H 0.494344 0.020547 0.344224 0.048 Uiso 1 1 calc R . . . .
C48 C 0.1665(17) 0.4398(8) 0.5636(7) 0.059(7) Uani 1 1 d . . . . .
H48A H 0.126737 0.455781 0.575107 0.071 Uiso 1 1 calc R . . . .
H48B H 0.216611 0.437793 0.580635 0.071 Uiso 1 1 calc R . . . .
C56 C -0.1195(15) 0.2352(8) 0.4409(8) 0.063(7) Uani 1 1 d . . . . .
H56A H -0.178127 0.240279 0.434950 0.076 Uiso 1 1 calc R . . . .
H56B H -0.111878 0.213465 0.459028 0.076 Uiso 1 1 calc R . . . .
C58 C -0.0507(16) 0.2957(9) 0.3938(7) 0.059(4) Uani 1 1 d . . . . .
H58 H -0.057922 0.317468 0.375274 0.071 Uiso 1 1 calc R . . . .
C60 C -0.1292(15) 0.3979(7) 0.2051(6) 0.052(2) Uani 1 1 d D . . . .
H60 H -0.179520 0.412721 0.209089 0.063 Uiso 1 1 calc R . . . .
C63 C -0.0992(15) 0.3705(7) 0.2388(7) 0.052(2) Uani 1 1 d . . . . .
H63A H -0.086684 0.387907 0.260199 0.063 Uiso 1 1 calc R . . . .
H63B H -0.142582 0.351476 0.243332 0.063 Uiso 1 1 calc R . . . .
C66 C 0.5285(18) 0.3328(7) 0.5424(6) 0.060(7) Uani 1 1 d . . . . .
H66A H 0.477241 0.348150 0.540901 0.072 Uiso 1 1 calc R . . . .
H66B H 0.561729 0.339713 0.565212 0.072 Uiso 1 1 calc R . . . .
C68 C 0.2950(16) 0.0258(7) 0.3856(7) 0.053(6) Uani 1 1 d . . . . .
H68A H 0.237503 0.021392 0.388427 0.063 Uiso 1 1 calc R . . . .
H68B H 0.320304 0.041400 0.406483 0.063 Uiso 1 1 calc R . . . .
C69 C 0.1042(17) 0.4633(10) 0.5010(8) 0.076(9) Uani 1 1 d . . . . .
H69A H 0.062835 0.480633 0.510037 0.091 Uiso 1 1 calc R . . . .
H69B H 0.117799 0.475162 0.478434 0.091 Uiso 1 1 calc R . . . .
C70 C 0.4605(15) 0.1534(6) 0.5146(6) 0.045(3) Uani 1 1 d . . . . .
H70A H 0.482062 0.177958 0.504159 0.054 Uiso 1 1 calc R . . . .
H70B H 0.424515 0.161808 0.532153 0.054 Uiso 1 1 calc R . . . .
C73 C 0.5878(19) 0.2625(8) 0.5444(7) 0.071(9) Uani 1 1 d . . . . .
H73A H 0.575991 0.233063 0.543314 0.085 Uiso 1 1 calc R . . . .
H73B H 0.619097 0.268435 0.567909 0.085 Uiso 1 1 calc R . . . .
C74 C 0.5110(15) 0.2858(6) 0.5405(6) 0.043(2) Uani 1 1 d . . . . .
H74 H 0.480269 0.278303 0.560583 0.052 Uiso 1 1 calc R . . . .
C81 C 0.338(2) -0.0160(8) 0.3840(9) 0.079(10) Uani 1 1 d . . . . .
H81 H 0.333338 -0.032134 0.406072 0.095 Uiso 1 1 calc R . . . .
C84 C 0.1328(17) 0.3972(8) 0.5548(6) 0.058(7) Uani 1 1 d . . . . .
H84 H 0.122263 0.384374 0.577763 0.069 Uiso 1 1 calc R . . . .
C85 C 0.1950(15) 0.3699(6) 0.5385(6) 0.042(5) Uani 1 1 d . . . . .
H85A H 0.172183 0.342558 0.532999 0.051 Uiso 1 1 calc R . . . .
H85B H 0.245095 0.367050 0.555408 0.051 Uiso 1 1 calc R . . . .
C86 C 0.0177(15) 0.2658(8) 0.4644(6) 0.055(7) Uani 1 1 d . . . . .
H86A H 0.044628 0.291191 0.473412 0.066 Uiso 1 1 calc R . . . .
H86B H 0.027300 0.245149 0.483423 0.066 Uiso 1 1 calc R . . . .
C92 C 0.5881(16) 0.1177(8) 0.5057(6) 0.054(6) Uani 1 1 d . . . . .
H92A H 0.636238 0.102542 0.516551 0.065 Uiso 1 1 calc R . . . .
H92B H 0.606349 0.143561 0.496146 0.065 Uiso 1 1 calc R . . . .
C98 C 0.0720(14) 0.4204(9) 0.4945(8) 0.062(7) Uani 1 1 d . . . . .
H98 H 0.020310 0.422423 0.478050 0.075 Uiso 1 1 calc R . . . .
C99 C 0.1841(18) 0.4609(7) 0.5302(6) 0.056(7) Uani 1 1 d . . . . .
H99 H 0.206511 0.488627 0.535806 0.067 Uiso 1 1 calc R . . . .
C108 C 0.5391(18) 0.0911(6) 0.4734(6) 0.058(8) Uani 1 1 d . . . . .
H108 H 0.577184 0.084863 0.455718 0.069 Uiso 1 1 calc R . . . .
C109 C 0.6369(15) 0.2739(6) 0.5149(6) 0.043(2) Uani 1 1 d . . . . .
H109 H 0.688095 0.257782 0.517944 0.052 Uiso 1 1 calc R . . . .
C116 C -0.0876(16) 0.3085(8) 0.4265(7) 0.059(4) Uani 1 1 d . . . . .
H11A H -0.145662 0.314447 0.419867 0.071 Uiso 1 1 calc R . . . .
H11B H -0.060920 0.333550 0.436572 0.071 Uiso 1 1 calc R . . . .
C126 C 0.0151(12) 0.5070(5) 0.3099(5) 0.0321(17) Uani 1 1 d . . . . .
H12A H -0.012453 0.490153 0.290304 0.039 Uiso 1 1 calc R . . . .
H12B H 0.007653 0.535807 0.303033 0.039 Uiso 1 1 calc R . . . .
C128 C -0.0579(17) 0.4284(8) 0.2054(8) 0.095(13) Uani 1 1 d D . . . .
H12C H -0.072844 0.449829 0.187460 0.114 Uiso 1 1 calc R . . . .
H12D H -0.047899 0.441481 0.229179 0.114 Uiso 1 1 calc R . . . .
C133 C 0.0528(17) 0.3969(9) 0.5296(10) 0.079(10) Uani 1 1 d . . . . .
H13A H 0.009884 0.410888 0.540630 0.095 Uiso 1 1 calc R . . . .
H13B H 0.035250 0.368740 0.523669 0.095 Uiso 1 1 calc R . . . .
C136 C 0.5008(18) 0.0884(8) 0.5487(6) 0.061(7) Uani 1 1 d . . . . .
H13C H 0.461492 0.095587 0.565233 0.073 Uiso 1 1 calc R . . . .
H13D H 0.545522 0.072996 0.562261 0.073 Uiso 1 1 calc R . . . .
C163 C 0.5841(14) 0.2609(7) 0.4770(6) 0.048(6) Uani 1 1 d . . . . .
H16A H 0.615668 0.266023 0.456953 0.057 Uiso 1 1 calc R . . . .
H16B H 0.570928 0.231639 0.477225 0.057 Uiso 1 1 calc R . . . .
C198 C 0.1299(15) 0.3946(8) 0.4759(6) 0.053(6) Uani 1 1 d . . . . .
H19A H 0.140080 0.407418 0.453187 0.063 Uiso 1 1 calc R . . . .
H19B H 0.107137 0.367252 0.470677 0.063 Uiso 1 1 calc R . . . .
C17 C 0.4640(13) 0.5427(6) 0.4609(5) 0.037(5) Uani 1 1 d . . . . .
H17A H 0.490035 0.568566 0.469329 0.044 Uiso 1 1 calc R . . . .
H17B H 0.447884 0.528381 0.481887 0.044 Uiso 1 1 calc R . . . .
C28 C 0.5260(12) 0.5162(5) 0.4436(5) 0.033(4) Uani 1 1 d . . . . .
H28 H 0.574810 0.510744 0.461184 0.039 Uiso 1 1 calc R . . . .
C29 C 0.6939(12) 0.1749(6) 0.3414(6) 0.038(2) Uani 1 1 d . . . . .
H29 H 0.746454 0.183723 0.333844 0.046 Uiso 1 1 calc R . . . .
C5AA C 0.2910(13) 0.1256(7) 0.2177(6) 0.043(2) Uani 1 1 d . . . . .
C32 C 0.6199(12) 0.1572(6) 0.3948(5) 0.037(5) Uani 1 1 d . . . . .
H32 H 0.626901 0.153267 0.421255 0.045 Uiso 1 1 calc R . . . .
C37 C 0.1120(17) 0.2955(9) 0.0993(6) 0.060(3) Uani 1 1 d . . . . .
H37A H 0.085609 0.321127 0.104853 0.073 Uiso 1 1 calc R . . . .
H37B H 0.080894 0.272539 0.107502 0.073 Uiso 1 1 calc R . . . .
C44 C 0.1774(13) 0.0770(7) 0.1960(6) 0.043(2) Uani 1 1 d . . . . .
H44 H 0.122483 0.066392 0.198850 0.052 Uiso 1 1 calc R . . . .
C47 C 0.2934(18) 0.2842(8) 0.0556(6) 0.060(3) Uani 1 1 d . . . . .
H47A H 0.348517 0.282235 0.068618 0.073 Uiso 1 1 calc R . . . .
H47B H 0.296950 0.281631 0.029684 0.073 Uiso 1 1 calc R . . . .
C3AA C 0.6399(14) 0.3780(8) 0.3490(6) 0.048(2) Uani 1 1 d . . . . .
C52 C -0.1783(16) 0.1522(6) 0.1379(7) 0.054(7) Uani 1 1 d . . . . .
H52 H -0.216607 0.131088 0.144580 0.065 Uiso 1 1 calc R . . . .
C53 C -0.0432(13) 0.1866(6) 0.1536(5) 0.037(3) Uani 1 1 d . . . . .
C2AA C 0.4110(13) 0.5727(6) 0.3998(5) 0.0335(18) Uani 1 1 d . . . . .
H2AA H 0.433850 0.599843 0.406241 0.040 Uiso 1 1 calc R . . . .
H2AB H 0.362669 0.576450 0.382063 0.040 Uiso 1 1 calc R . . . .
C65 C 0.4826(11) 0.4746(5) 0.4306(5) 0.027(4) Uani 1 1 d . . . . .
H65A H 0.520318 0.457553 0.418934 0.033 Uiso 1 1 calc R . . . .
H65B H 0.467834 0.459647 0.451575 0.033 Uiso 1 1 calc R . . . .
C67 C 0.1167(19) 0.2920(8) 0.0567(6) 0.060(3) Uani 1 1 d . . . . .
H67 H 0.060832 0.293286 0.043570 0.073 Uiso 1 1 calc R . . . .
C6AA C 0.3237(15) 0.0588(8) 0.1935(7) 0.059(7) Uani 1 1 d . . . . .
H6AA H 0.362144 0.035371 0.196140 0.070 Uiso 1 1 calc R . . . .
C71 C 0.6451(14) 0.4492(7) 0.2969(6) 0.048(2) Uani 1 1 d . . . . .
H71A H 0.673393 0.465808 0.280513 0.057 Uiso 1 1 calc R . . . .
H71B H 0.590583 0.460652 0.297724 0.057 Uiso 1 1 calc R . . . .
C72 C 0.2559(16) 0.3292(7) 0.1063(6) 0.051(6) Uani 1 1 d . . . . .
H72A H 0.311263 0.327391 0.119085 0.061 Uiso 1 1 calc R . . . .
H72B H 0.232894 0.355943 0.111320 0.061 Uiso 1 1 calc R . . . .
C1AA C 0.1642(17) 0.3250(8) 0.0447(6) 0.060(3) Uani 1 1 d . . . . .
H1AA H 0.140060 0.351203 0.050592 0.073 Uiso 1 1 calc R . . . .
H1AB H 0.162616 0.323617 0.018412 0.073 Uiso 1 1 calc R . . . .
C4AA C 0.6936(13) 0.4478(8) 0.3347(6) 0.048(2) Uani 1 1 d . . . . .
H4AA H 0.701690 0.476224 0.343591 0.057 Uiso 1 1 calc R . . . .
C94 C 0.775(2) 0.3838(11) 0.3250(8) 0.092(12) Uani 1 1 d . . . . .
H94 H 0.830655 0.372539 0.325480 0.110 Uiso 1 1 calc R . . . .
C100 C 0.7229(17) 0.3588(11) 0.3496(7) 0.078(10) Uani 1 1 d . . . . .
H10A H 0.716998 0.330491 0.340990 0.094 Uiso 1 1 calc R . . . .
H10B H 0.750600 0.358316 0.374436 0.094 Uiso 1 1 calc R . . . .
C103 C 0.2626(14) 0.1142(7) 0.1509(6) 0.048(6) Uani 1 1 d . . . . .
H103 H 0.262686 0.126804 0.126799 0.057 Uiso 1 1 calc R . . . .
C191 C 0.1543(17) 0.2500(8) 0.0496(6) 0.060(3) Uani 1 1 d . . . . .
H19C H 0.121122 0.228061 0.058102 0.073 Uiso 1 1 calc R . . . .
H19D H 0.155521 0.246264 0.023651 0.073 Uiso 1 1 calc R . . . .
C7AA C 0.2923(13) 0.1453(7) 0.1832(6) 0.043(2) Uani 1 1 d . . . . .
H7AA H 0.347767 0.154637 0.181039 0.052 Uiso 1 1 calc R . . . .
H7AB H 0.256467 0.169295 0.181549 0.052 Uiso 1 1 calc R . . . .
C21 C 0.3450(14) 0.4020(6) 0.2550(6) 0.040(2) Uani 1 1 d . . . . .
C27 C 0.5147(12) 0.2784(5) 0.1857(5) 0.027(4) Uani 1 1 d . . . . .
C34 C 0.6048(13) 0.2663(7) 0.1966(6) 0.0432(18) Uani 1 1 d . . . . .
H34A H 0.617415 0.267190 0.222974 0.052 Uiso 1 1 calc R . . . .
H34B H 0.613563 0.238255 0.188709 0.052 Uiso 1 1 calc R . . . .
C41 C 0.3618(15) 0.4040(6) 0.2172(6) 0.045(5) Uani 1 1 d . . . . .
H41A H 0.335674 0.380642 0.203853 0.054 Uiso 1 1 calc R . . . .
H41B H 0.420717 0.401785 0.216582 0.054 Uiso 1 1 calc R . . . .
C42 C 0.6618(14) 0.2956(6) 0.1796(6) 0.0432(18) Uani 1 1 d . . . . .
H42 H 0.719664 0.287986 0.186527 0.052 Uiso 1 1 calc R . . . .
C9AA C 0.6380(14) 0.2946(7) 0.1368(6) 0.0432(18) Uani 1 1 d . . . . .
H9AA H 0.673266 0.313539 0.125624 0.052 Uiso 1 1 calc R . . . .
H9AB H 0.647186 0.266989 0.127880 0.052 Uiso 1 1 calc R . . . .
C8AA C 0.6453(13) 0.3387(8) 0.1917(7) 0.055(7) Uani 1 1 d . . . . .
H8AA H 0.657778 0.340245 0.218042 0.066 Uiso 1 1 calc R . . . .
H8AB H 0.681822 0.357645 0.181299 0.066 Uiso 1 1 calc R . . . .
C54 C 0.3096(17) -0.0171(8) 0.3138(7) 0.061(7) Uani 1 1 d . . . . .
H54 H 0.285402 -0.032454 0.292219 0.074 Uiso 1 1 calc R . . . .
C55 C 0.3002(19) -0.0407(7) 0.3489(8) 0.067(8) Uani 1 1 d . . . . .
H55A H 0.327408 -0.067329 0.348418 0.081 Uiso 1 1 calc R . . . .
H55B H 0.242242 -0.045690 0.350205 0.081 Uiso 1 1 calc R . . . .
C0BA C -0.2217(14) 0.1949(6) 0.1359(6) 0.042(5) Uani 1 1 d . . . . .
H0BA H -0.270630 0.194072 0.118122 0.050 Uiso 1 1 calc R . . . .
H0BB H -0.238369 0.201736 0.159457 0.050 Uiso 1 1 calc R . . . .

loop_
_atom_site_aniso_label
_atom_site_aniso_U_11
_atom_site_aniso_U_22
_atom_site_aniso_U_33
_atom_site_aniso_U_23
_atom_site_aniso_U_13
_atom_site_aniso_U_12
Au01 0.0216(4) 0.0247(3) 0.0143(3) -0.0038(2) -0.0040(2) -0.0041(3)
Au02 0.0296(4) 0.0204(3) 0.0134(3) 0.0013(2) -0.0030(3) 0.0028(3)
Au03 0.0283(4) 0.0219(3) 0.0176(3) -0.0009(2) 0.0004(3) -0.0041(3)
Au04 0.0272(4) 0.0211(3) 0.0140(3) -0.0010(2) -0.0013(3) -0.0034(3)
Au05 0.0317(4) 0.0241(3) 0.0125(3) -0.0010(2) 0.0008(3) -0.0035(3)
Au06 0.0275(4) 0.0187(3) 0.0196(3) -0.0001(2) -0.0002(3) 0.0031(3)
Au07 0.0278(4) 0.0254(3) 0.0192(3) -0.0020(3) -0.0042(3) 0.0001(3)
Au08 0.0331(4) 0.0215(3) 0.0153(3) -0.0007(2) -0.0016(3) 0.0007(3)
Au09 0.0286(4) 0.0238(3) 0.0176(3) -0.0032(2) 0.0012(3) -0.0035(3)
Au0A 0.0210(4) 0.0265(3) 0.0263(4) -0.0063(3) -0.0014(3) -0.0004(3)
Au0B 0.0263(4) 0.0312(3) 0.0135(3) -0.0005(3) -0.0044(3) -0.0012(3)
Au0C 0.0282(4) 0.0256(3) 0.0184(3) -0.0050(3) 0.0031(3) -0.0040(3)
Au0D 0.0289(4) 0.0211(3) 0.0233(4) -0.0046(3) -0.0053(3) 0.0029(3)
Au0E 0.0304(4) 0.0265(3) 0.0197(3) 0.0027(3) 0.0033(3) -0.0017(3)
Au0F 0.0277(4) 0.0221(3) 0.0254(4) 0.0002(3) -0.0020(3) -0.0019(3)
Au0G 0.0351(4) 0.0297(4) 0.0130(3) -0.0016(3) -0.0010(3) -0.0072(3)
Au0H 0.0267(4) 0.0290(3) 0.0187(3) -0.0013(3) -0.0076(3) 0.0000(3)
Au0I 0.0327(4) 0.0234(3) 0.0291(4) -0.0013(3) 0.0037(3) -0.0016(3)
Au0J 0.0326(4) 0.0240(3) 0.0220(3) -0.0021(3) -0.0096(3) 0.0026(3)
Au0K 0.0287(4) 0.0422(4) 0.0156(3) -0.0047(3) 0.0009(3) -0.0049(3)
Au0L 0.0355(4) 0.0305(4) 0.0260(4) -0.0049(3) -0.0046(3) -0.0023(3)
Au0M 0.0284(4) 0.0636(5) 0.0154(3) -0.0041(3) -0.0011(3) -0.0016(4)
S00N 0.023(2) 0.0249(19) 0.0197(19) 0.0044(15) 0.0018(15) 0.0011(15)
S00O 0.031(2) 0.0241(19) 0.0174(19) -0.0014(15) -0.0004(16) 0.0022(16)
S00P 0.029(2) 0.0236(19) 0.0182(19) -0.0047(15) -0.0013(16) -0.0027(16)
S00Q 0.025(2) 0.0225(18) 0.0194(19) -0.0031(15) -0.0041(16) -0.0028(15)
S00R 0.037(3) 0.031(2) 0.0133(18) 0.0034(15) -0.0027(17) -0.0090(18)
S00S 0.033(2) 0.0254(19) 0.020(2) -0.0031(15) -0.0043(17) 0.0045(17)
S00T 0.029(2) 0.0200(18) 0.024(2) 0.0022(15) 0.0021(16) 0.0049(16)
S00U 0.027(2) 0.027(2) 0.023(2) -0.0030(16) -0.0022(17) -0.0011(17)
S00V 0.032(2) 0.029(2) 0.020(2) -0.0017(16) 0.0007(17) -0.0041(17)
S00W 0.028(2) 0.027(2) 0.031(2) -0.0039(17) -0.0040(18) -0.0009(17)
S00X 0.028(2) 0.029(2) 0.023(2) 0.0003(16) -0.0059(17) -0.0025(17)
S00Y 0.029(2) 0.0219(19) 0.035(2) -0.0046(17) 0.0010(18) 0.0004(17)
S00Z 0.036(3) 0.032(2) 0.019(2) -0.0009(16) 0.0049(17) -0.0029(18)
S010 0.044(3) 0.028(2) 0.025(2) -0.0066(17) -0.004(2) -0.0031(19)
S011 0.030(3) 0.053(3) 0.023(2) -0.003(2) -0.0031(18) 0.005(2)
C018 0.025(10) 0.019(8) 0.036(10) -0.005(7) -0.006(8) 0.000(7)
C019 0.038(11) 0.035(9) 0.021(9) 0.005(7) 0.008(8) 0.012(8)
C01A 0.024(5) 0.038(5) 0.053(6) 0.000(4) 0.006(4) 0.009(4)
C01B 0.058(6) 0.033(4) 0.031(5) 0.003(3) -0.018(4) -0.001(4)
C01E 0.014(8) 0.038(10) 0.028(9) -0.020(7) -0.008(7) 0.003(7)
C01G 0.046(6) 0.050(5) 0.062(7) 0.017(5) 0.006(5) 0.005(4)
C01I 0.019(9) 0.044(10) 0.033(10) -0.018(8) 0.011(7) 0.010(8)
C01K 0.019(9) 0.054(11) 0.015(8) -0.004(8) -0.001(7) -0.004(8)
C01M 0.041(5) 0.030(4) 0.029(4) 0.003(3) 0.000(3) -0.007(3)
C01O 0.037(11) 0.022(8) 0.025(9) -0.008(7) -0.002(8) 0.014(7)
C01Q 0.042(5) 0.045(4) 0.045(5) 0.005(3) 0.012(4) 0.000(3)
C01R 0.054(14) 0.074(15) 0.011(9) 0.003(9) -0.001(8) -0.018(12)
C01S 0.031(11) 0.043(10) 0.021(9) -0.004(8) -0.010(8) -0.009(8)
C01U 0.051(17) 0.09(2) 0.08(2) 0.032(17) -0.023(15) -0.010(15)
C01V 0.035(11) 0.025(9) 0.033(10) -0.012(7) -0.001(8) -0.004(8)
C01W 0.041(12) 0.023(9) 0.045(12) -0.002(8) -0.003(9) 0.002(8)
C01X 0.042(5) 0.045(4) 0.045(5) 0.005(3) 0.012(4) 0.000(3)
C01Z 0.058(6) 0.033(4) 0.031(5) 0.003(3) -0.018(4) -0.001(4)
C020 0.041(5) 0.030(4) 0.029(4) 0.003(3) 0.000(3) -0.007(3)
C022 0.030(4) 0.026(4) 0.039(5) 0.007(3) 0.001(3) 0.006(3)
C023 0.046(6) 0.050(5) 0.062(7) 0.017(5) 0.006(5) 0.005(4)
C026 0.029(5) 0.031(5) 0.038(5) -0.017(4) 0.004(4) -0.010(4)
C027 0.025(10) 0.038(9) 0.015(8) -0.009(7) 0.000(7) 0.000(7)
C028 0.048(13) 0.040(11) 0.039(12) -0.010(9) 0.004(10) 0.007(9)
C02D 0.026(10) 0.025(8) 0.039(11) -0.016(8) 0.008(8) -0.005(7)
C02L 0.024(5) 0.038(5) 0.053(6) 0.000(4) 0.006(4) 0.009(4)
C02M 0.030(4) 0.026(4) 0.039(5) 0.007(3) 0.001(3) 0.006(3)
C02N 0.041(5) 0.030(4) 0.029(4) 0.003(3) 0.000(3) -0.007(3)
C02P 0.019(10) 0.042(11) 0.046(12) -0.009(9) 0.005(8) 0.009(8)
C02R 0.065(8) 0.032(5) 0.035(6) -0.011(4) -0.001(5) 0.012(5)
C02S 0.025(4) 0.056(5) 0.048(5) -0.020(4) 0.001(4) 0.000(4)
C02U 0.029(5) 0.031(5) 0.038(5) -0.017(4) 0.004(4) -0.010(4)
C02W 0.015(9) 0.038(10) 0.053(13) 0.020(9) 0.014(8) 0.007(7)
C02Z 0.043(7) 0.036(6) 0.026(6) -0.004(4) -0.013(5) 0.013(5)
C031 0.033(5) 0.069(6) 0.041(5) 0.008(4) 0.004(4) -0.012(4)
C033 0.069(17) 0.063(14) 0.019(10) -0.002(9) -0.023(10) 0.029(13)
C034 0.024(5) 0.038(5) 0.053(6) 0.000(4) 0.006(4) 0.009(4)
C035 0.033(5) 0.069(6) 0.041(5) 0.008(4) 0.004(4) -0.012(4)
C037 0.042(5) 0.045(4) 0.045(5) 0.005(3) 0.012(4) 0.000(3)
C03B 0.011(9) 0.028(9) 0.057(13) -0.015(8) 0.000(8) -0.007(7)
C03C 0.080(7) 0.081(7) 0.021(4) 0.013(4) 0.011(4) 0.022(6)
C03D 0.051(17) 0.11(2) 0.051(16) -0.044(16) 0.004(13) -0.021(15)
C03G 0.09(2) 0.045(12) 0.033(12) 0.002(10) -0.025(13) 0.020(13)
C03H 0.043(12) 0.042(11) 0.035(11) -0.008(9) 0.011(9) -0.024(9)
C03I 0.046(13) 0.059(13) 0.014(9) -0.007(8) 0.002(8) 0.005(10)
C03J 0.042(5) 0.045(4) 0.045(5) 0.005(3) 0.012(4) 0.000(3)
C03K 0.029(5) 0.031(5) 0.038(5) -0.017(4) 0.004(4) -0.010(4)
C03M 0.025(10) 0.027(9) 0.043(11) -0.005(8) -0.007(8) 0.008(7)
C03P 0.043(7) 0.036(6) 0.026(6) -0.004(4) -0.013(5) 0.013(5)
C03R 0.047(14) 0.096(19) 0.023(10) 0.017(11) 0.012(9) 0.034(13)
C03T 0.041(12) 0.034(10) 0.035(11) -0.015(8) 0.014(9) -0.007(8)
C03V 0.038(13) 0.057(13) 0.049(14) -0.012(10) -0.028(11) 0.023(10)
C03X 0.036(10) 0.019(8) 0.020(8) -0.005(6) 0.009(7) -0.003(7)
C03Z 0.047(12) 0.029(9) 0.023(9) 0.005(7) 0.002(8) -0.007(8)
C040 0.046(6) 0.050(5) 0.062(7) 0.017(5) 0.006(5) 0.005(4)
C042 0.041(5) 0.030(4) 0.029(4) 0.003(3) 0.000(3) -0.007(3)
C045 0.046(14) 0.044(11) 0.045(13) 0.010(10) -0.010(10) 0.019(10)
C046 0.047(6) 0.030(5) 0.045(6) 0.015(4) 0.017(5) 0.013(4)
C04A 0.043(11) 0.019(8) 0.018(8) 0.001(6) -0.005(7) 0.003(7)
C04B 0.014(8) 0.037(9) 0.027(9) -0.006(7) -0.006(7) 0.012(7)
C04C 0.043(14) 0.059(14) 0.064(17) -0.001(12) -0.008(12) 0.000(11)
C04D 0.033(5) 0.069(6) 0.041(5) 0.008(4) 0.004(4) -0.012(4)
C04E 0.051(16) 0.12(2) 0.041(14) 0.042(15) -0.029(12) -0.057(16)
C04G 0.047(6) 0.030(5) 0.045(6) 0.015(4) 0.017(5) 0.013(4)
C04J 0.029(5) 0.031(5) 0.038(5) -0.017(4) 0.004(4) -0.010(4)
C04S 0.065(8) 0.032(5) 0.035(6) -0.011(4) -0.001(5) 0.012(5)
C04T 0.024(10) 0.059(12) 0.009(8) -0.006(7) -0.001(7) -0.020(8)
C04U 0.064(16) 0.036(11) 0.037(12) 0.012(9) 0.007(10) 0.025(10)
C04V 0.030(4) 0.026(4) 0.039(5) 0.007(3) 0.001(3) 0.006(3)
C04Y 0.041(5) 0.030(4) 0.029(4) 0.003(3) 0.000(3) -0.007(3)
C051 0.033(5) 0.069(6) 0.041(5) 0.008(4) 0.004(4) -0.012(4)
C053 0.025(4) 0.056(5) 0.048(5) -0.020(4) 0.001(4) 0.000(4)
C058 0.077(18) 0.049(12) 0.031(11) 0.009(10) 0.020(11) -0.007(12)
C059 0.058(6) 0.033(4) 0.031(5) 0.003(3) -0.018(4) -0.001(4)
C05A 0.08(2) 0.048(14) 0.069(18) -0.011(12) -0.050(16) 0.027(13)
C05B 0.019(10) 0.028(9) 0.073(16) -0.008(9) -0.006(9) -0.001(8)
C05C 0.080(7) 0.081(7) 0.021(4) 0.013(4) 0.011(4) 0.022(6)
C05D 0.029(12) 0.039(11) 0.079(18) -0.021(11) -0.005(11) 0.003(9)
C05E 0.021(11) 0.079(16) 0.038(12) -0.020(11) 0.000(9) -0.005(10)
C05G 0.048(15) 0.056(14) 0.068(17) -0.037(13) -0.013(13) -0.015(11)
C05N 0.030(4) 0.026(4) 0.039(5) 0.007(3) 0.001(3) 0.006(3)
C05T 0.065(8) 0.032(5) 0.035(6) -0.011(4) -0.001(5) 0.012(5)
C05U 0.024(13) 0.044(14) 0.18(4) -0.043(18) -0.015(17) -0.005(10)
C05Y 0.038(13) 0.025(9) 0.078(17) -0.004(10) -0.019(12) 0.015(9)
C05Z 0.11(2) 0.050(13) 0.025(11) 0.012(10) -0.003(13) 0.009(14)
C061 0.042(14) 0.050(13) 0.062(16) -0.009(11) -0.004(11) -0.009(10)
C062 0.025(4) 0.056(5) 0.048(5) -0.020(4) 0.001(4) 0.000(4)
C066 0.09(2) 0.037(12) 0.10(2) 0.019(13) -0.08(2) -0.023(13)
C067 0.043(12) 0.045(11) 0.012(8) -0.007(7) -0.008(8) -0.003(9)
C06B 0.046(6) 0.050(5) 0.062(7) 0.017(5) 0.006(5) 0.005(4)
C06F 0.047(6) 0.030(5) 0.045(6) 0.015(4) 0.017(5) 0.013(4)
C06H 0.058(6) 0.033(4) 0.031(5) 0.003(3) -0.018(4) -0.001(4)
C18 0.042(5) 0.045(4) 0.045(5) 0.005(3) 0.012(4) 0.000(3)
C20 0.024(5) 0.038(5) 0.053(6) 0.000(4) 0.006(4) 0.009(4)
S2 0.035(3) 0.065(3) 0.014(2) -0.003(2) 0.0038(18) 0.004(2)
C0AA 0.048(13) 0.054(12) 0.022(10) -0.017(9) -0.008(9) 0.023(10)
C26 0.030(4) 0.026(4) 0.039(5) 0.007(3) 0.001(3) 0.006(3)
C31 0.045(9) 0.084(10) 0.044(8) 0.015(7) -0.010(7) 0.017(7)
C36 0.030(12) 0.11(2) 0.024(11) 0.036(12) -0.004(9) 0.000(12)
C43 0.032(11) 0.029(10) 0.058(14) 0.006(9) -0.001(10) -0.012(8)
C48 0.068(18) 0.062(15) 0.051(15) -0.018(12) 0.023(13) 0.008(13)
C56 0.031(13) 0.081(18) 0.08(2) 0.032(15) 0.010(12) 0.004(12)
C58 0.045(9) 0.084(10) 0.044(8) 0.015(7) -0.010(7) 0.017(7)
C60 0.046(6) 0.050(5) 0.062(7) 0.017(5) 0.006(5) 0.005(4)
C63 0.046(6) 0.050(5) 0.062(7) 0.017(5) 0.006(5) 0.005(4)
C66 0.09(2) 0.058(14) 0.031(12) -0.002(10) -0.012(12) -0.030(14)
C68 0.063(16) 0.049(13) 0.048(14) 0.023(11) 0.016(12) 0.006(11)
C69 0.061(18) 0.11(2) 0.057(17) 0.023(16) 0.007(14) 0.055(18)
C70 0.065(8) 0.032(5) 0.035(6) -0.011(4) -0.001(5) 0.012(5)
C73 0.09(2) 0.054(14) 0.054(16) 0.009(12) -0.044(16) -0.006(14)
C74 0.058(6) 0.033(4) 0.031(5) 0.003(3) -0.018(4) -0.001(4)
C81 0.10(3) 0.054(16) 0.09(2) 0.022(15) 0.052(19) 0.028(16)
C84 0.075(19) 0.069(16) 0.037(13) -0.007(11) 0.042(13) -0.013(13)
C85 0.058(15) 0.036(10) 0.033(11) 0.009(8) 0.009(10) -0.012(10)
C86 0.049(15) 0.068(15) 0.042(13) 0.014(11) -0.019(11) 0.007(12)
C92 0.063(17) 0.064(15) 0.032(12) -0.007(10) -0.012(11) 0.019(12)
C98 0.019(12) 0.09(2) 0.077(19) -0.003(15) -0.003(11) 0.015(12)
C99 0.08(2) 0.049(13) 0.037(13) -0.001(10) 0.023(12) 0.014(13)
C108 0.11(2) 0.027(10) 0.030(11) -0.004(8) -0.024(13) 0.029(12)
C109 0.058(6) 0.033(4) 0.031(5) 0.003(3) -0.018(4) -0.001(4)
C116 0.045(9) 0.084(10) 0.044(8) 0.015(7) -0.010(7) 0.017(7)
C126 0.030(4) 0.026(4) 0.039(5) 0.007(3) 0.001(3) 0.006(3)
C128 0.14(3) 0.08(2) 0.055(18) -0.036(16) -0.02(2) 0.05(2)
C133 0.049(17) 0.078(19) 0.12(3) -0.026(19) 0.043(18) 0.001(14)
C136 0.09(2) 0.063(15) 0.030(12) 0.017(11) -0.006(12) 0.008(14)
C163 0.044(14) 0.056(13) 0.037(12) -0.005(10) -0.019(10) 0.005(10)
C198 0.050(15) 0.062(14) 0.041(13) -0.009(11) -0.012(11) 0.002(12)
C17 0.049(13) 0.029(9) 0.027(10) -0.007(8) -0.016(9) -0.006(8)
C28 0.032(11) 0.035(10) 0.026(9) -0.016(8) -0.018(8) 0.005(8)
C29 0.024(5) 0.038(5) 0.053(6) 0.000(4) 0.006(4) 0.009(4)
C5AA 0.025(4) 0.056(5) 0.048(5) -0.020(4) 0.001(4) 0.000(4)
C32 0.022(10) 0.061(13) 0.029(10) -0.011(9) 0.003(8) 0.019(9)
C37 0.080(7) 0.081(7) 0.021(4) 0.013(4) 0.011(4) 0.022(6)
C44 0.025(4) 0.056(5) 0.048(5) -0.020(4) 0.001(4) 0.000(4)
C47 0.080(7) 0.081(7) 0.021(4) 0.013(4) 0.011(4) 0.022(6)
C3AA 0.033(5) 0.069(6) 0.041(5) 0.008(4) 0.004(4) -0.012(4)
C52 0.068(17) 0.029(10) 0.054(15) 0.019(10) -0.033(13) -0.005(10)
C53 0.043(7) 0.036(6) 0.026(6) -0.004(4) -0.013(5) 0.013(5)
C2AA 0.041(5) 0.030(4) 0.029(4) 0.003(3) 0.000(3) -0.007(3)
C65 0.035(10) 0.024(8) 0.024(9) 0.000(7) 0.005(7) -0.001(7)
C67 0.080(7) 0.081(7) 0.021(4) 0.013(4) 0.011(4) 0.022(6)
C6AA 0.047(14) 0.059(14) 0.073(18) -0.055(14) 0.019(12) -0.008(11)
C71 0.033(5) 0.069(6) 0.041(5) 0.008(4) 0.004(4) -0.012(4)
C72 0.078(18) 0.049(12) 0.029(11) 0.023(9) 0.019(11) 0.015(12)
C1AA 0.080(7) 0.081(7) 0.021(4) 0.013(4) 0.011(4) 0.022(6)
C4AA 0.033(5) 0.069(6) 0.041(5) 0.008(4) 0.004(4) -0.012(4)
C94 0.09(2) 0.13(3) 0.048(17) 0.053(19) 0.006(16) -0.05(2)
C100 0.054(17) 0.14(3) 0.034(14) 0.029(16) -0.027(13) 0.004(17)
C103 0.039(13) 0.062(14) 0.043(13) -0.020(11) 0.004(10) -0.011(11)
C191 0.080(7) 0.081(7) 0.021(4) 0.013(4) 0.011(4) 0.022(6)
C7AA 0.025(4) 0.056(5) 0.048(5) -0.020(4) 0.001(4) 0.000(4)
C21 0.047(6) 0.030(5) 0.045(6) 0.015(4) 0.017(5) 0.013(4)
C27 0.039(11) 0.025(8) 0.020(8) 0.001(7) 0.013(7) 0.001(7)
C34 0.042(5) 0.045(4) 0.045(5) 0.005(3) 0.012(4) 0.000(3)
C41 0.056(14) 0.036(10) 0.047(13) 0.023(9) 0.024(11) 0.016(10)
C42 0.042(5) 0.045(4) 0.045(5) 0.005(3) 0.012(4) 0.000(3)
C9AA 0.042(5) 0.045(4) 0.045(5) 0.005(3) 0.012(4) 0.000(3)
C8AA 0.031(12) 0.086(18) 0.051(14) -0.018(13) 0.011(10) -0.030(12)
C54 0.068(18) 0.058(15) 0.053(15) -0.010(12) -0.013(13) -0.021(13)
C55 0.08(2) 0.034(12) 0.09(2) 0.008(13) 0.019(17) 0.018(12)
C0BA 0.042(13) 0.037(10) 0.041(12) -0.001(9) -0.015(10) -0.004(9)

loop_
_atom_type_symbol
_atom_type_description
_atom_type_scat_dispersion_real
_atom_type_scat_dispersion_imag
_atom_type_scat_source
C C 0.0181 0.0091 'International Tables Vol C Tables 4.2.6.8 and 6.1.1.4'
H H 0.0000 0.0000 'International Tables Vol C Tables 4.2.6.8 and 6.1.1.4'
Au Au -4.4197 7.2980 'International Tables Vol C Tables 4.2.6.8 and 6.1.1.4'
S S 0.3331 0.5567 'International Tables Vol C Tables 4.2.6.8 and 6.1.1.4'

loop_
_geom_angle_atom_site_label_1
_geom_angle_atom_site_label_2
_geom_angle_atom_site_label_3
_geom_angle
_geom_angle_site_symmetry_1
_geom_angle_site_symmetry_3
_geom_angle_publ_flag
Au03 Au01 Au07 55.82(2) . . ?
Au03 Au01 Au08 75.12(3) . . ?
Au03 Au01 Au0D 117.95(3) . . ?
Au03 Au01 Au0H 110.91(3) . . ?
Au07 Au01 Au0H 55.30(2) . . ?
Au08 Au01 Au07 49.87(2) . . ?
Au08 Au01 Au0D 67.55(2) . . ?
Au08 Au01 Au0H 65.85(2) . . ?
Au0A Au01 Au03 59.75(2) . . ?
Au0A Au01 Au07 98.70(3) . . ?
Au0A Au01 Au08 70.78(3) . . ?
Au0A Au01 Au0B 59.37(3) . . ?
Au0A Au01 Au0D 61.93(2) . . ?
Au0A Au01 Au0H 136.43(3) . . ?
Au0B Au01 Au03 60.83(2) . . ?
Au0B Au01 Au07 114.65(3) . . ?
Au0B Au01 Au08 124.86(3) . . ?
Au0B Au01 Au0D 104.56(3) . . ?
Au0B Au01 Au0H 158.50(3) . . ?
Au0D Au01 Au07 117.08(3) . . ?
Au0D Au01 Au0H 96.81(3) . . ?
S00Q Au01 Au03 122.27(10) . . ?
S00Q Au01 Au07 82.60(10) . . ?
S00Q Au01 Au08 109.11(10) . . ?
S00Q Au01 Au0A 177.95(10) . . ?
S00Q Au01 Au0B 121.55(10) . . ?
S00Q Au01 Au0D 116.07(10) . . ?
S00Q Au01 Au0H 43.31(10) . . ?
Au03 Au02 Au09 111.58(3) . . ?
Au03 Au02 Au0B 53.97(2) . . ?
Au03 Au02 Au0C 119.19(3) . . ?
Au03 Au02 Au0G 102.65(3) . . ?
Au04 Au02 Au03 56.82(2) . . ?
Au04 Au02 Au09 54.85(2) . . ?
Au04 Au02 Au0B 109.83(3) . . ?
Au04 Au02 Au0C 90.07(3) . . ?
Au04 Au02 Au0G 141.43(3) . . ?
Au06 Au02 Au03 57.87(2) . . ?
Au06 Au02 Au04 62.59(3) . . ?
Au06 Au02 Au09 87.93(3) . . ?
Au06 Au02 Au0B 89.42(3) . . ?
Au06 Au02 Au0C 61.73(2) . . ?
Au06 Au02 Au0G 78.85(3) . . ?
Au0B Au02 Au09 163.51(3) . . ?
Au0C Au02 Au09 58.84(2) . . ?
Au0C Au02 Au0B 132.75(3) . . ?
Au0G Au02 Au09 128.56(3) . . ?
Au0G Au02 Au0B 66.63(2) . . ?
Au0G Au02 Au0C 71.31(2) . . ?
S00S Au02 Au03 127.39(10) . . ?
S00S Au02 Au04 121.84(12) . . ?
S00S Au02 Au06 174.11(11) . . ?
S00S Au02 Au09 91.93(11) . . ?
S00S Au02 Au0B 92.35(11) . . ?
S00S Au02 Au0C 113.30(10) . . ?
S00S Au02 Au0G 96.69(12) . . ?
Au01 Au03 Au02 120.46(3) . . ?
Au01 Au03 Au05 102.50(3) . . ?
Au01 Au03 Au07 69.61(2) . . ?
Au04 Au03 Au01 153.31(4) . . ?
Au04 Au03 Au02 55.38(2) . . ?
Au04 Au03 Au05 64.34(2) . . ?
Au04 Au03 Au06 60.47(3) . . ?
Au04 Au03 Au07 114.37(3) . . ?
Au04 Au03 Au0A 96.63(3) . . ?
Au04 Au03 Au0B 119.32(3) . . ?
Au05 Au03 Au02 115.24(3) . . ?
Au06 Au03 Au01 142.47(4) . . ?
Au06 Au03 Au02 54.02(2) . . ?
Au06 Au03 Au05 113.02(3) . . ?
Au06 Au03 Au07 120.60(3) . . ?
Au06 Au03 Au0B 94.41(3) . . ?
Au07 Au03 Au02 169.48(3) . . ?
Au07 Au03 Au05 56.76(3) . . ?
Au0A Au03 Au01 58.51(2) . . ?
Au0A Au03 Au02 77.56(3) . . ?
Au0A Au03 Au05 88.50(3) . . ?
Au0A Au03 Au06 131.48(3) . . ?
Au0A Au03 Au07 107.68(3) . . ?
Au0A Au03 Au0B 58.10(3) . . ?
Au0B Au03 Au01 58.29(2) . . ?
Au0B Au03 Au02 65.09(2) . . ?
Au0B Au03 Au05 146.33(3) . . ?
Au0B Au03 Au07 125.43(3) . . ?
Au02 Au04 Au03 67.80(3) . . ?
Au02 Au04 Au05 122.53(3) . . ?
Au02 Au04 Au06 57.81(3) . . ?
Au02 Au04 Au09 74.80(3) . . ?
Au02 Au04 Au0F 72.77(3) . . ?
Au03 Au04 Au05 59.99(2) . . ?
Au03 Au04 Au06 60.23(3) . . ?
Au03 Au04 Au09 142.42(3) . . ?
Au03 Au04 Au0F 104.69(3) . . ?
Au05 Au04 Au0F 98.11(3) . . ?
Au06 Au04 Au05 109.33(3) . . ?
Au06 Au04 Au09 96.78(3) . . ?
Au06 Au04 Au0F 130.53(3) . . ?
Au09 Au04 Au05 153.57(3) . . ?
Au09 Au04 Au0F 66.23(2) . . ?
S00O Au04 Au02 156.07(10) . . ?
S00O Au04 Au03 110.40(10) . . ?
S00O Au04 Au05 50.41(10) . . ?
S00O Au04 Au06 143.71(11) . . ?
S00O Au04 Au09 105.17(11) . . ?
S00O Au04 Au0F 85.22(10) . . ?
Au03 Au05 Au04 55.66(2) . . ?
Au03 Au05 Au0E 104.72(3) . . ?
Au03 Au05 Au0K 148.48(3) . . ?
Au04 Au05 Au0E 93.84(3) . . ?
Au07 Au05 Au03 61.15(3) . . ?
Au07 Au05 Au04 110.57(3) . . ?
Au07 Au05 Au0E 128.29(3) . . ?
Au07 Au05 Au0K 100.47(3) . . ?
Au08 Au05 Au03 78.44(3) . . ?
Au08 Au05 Au04 126.34(3) . . ?
Au08 Au05 Au07 58.02(3) . . ?
Au08 Au05 Au0E 70.66(3) . . ?
Au08 Au05 Au0K 70.04(3) . . ?
Au0K Au05 Au04 148.95(3) . . ?
Au0K Au05 Au0E 65.03(2) . . ?
S00O Au05 Au03 106.56(10) . . ?
S00O Au05 Au04 50.90(10) . . ?
S00O Au05 Au07 150.01(11) . . ?
S00O Au05 Au08 150.58(11) . . ?
S00O Au05 Au0E 80.12(10) . . ?
S00O Au05 Au0K 100.98(11) . . ?
Au02 Au06 Au03 68.11(3) . . ?
Au02 Au06 Au04 59.60(3) . . ?
Au02 Au06 Au0C 66.78(3) . . ?
Au02 Au06 Au0I 139.33(3) . . ?
Au03 Au06 Au04 59.30(2) . . ?
Au03 Au06 Au0C 134.31(3) . . ?
Au03 Au06 Au0I 73.24(3) . . ?
Au04 Au06 Au0C 91.31(3) . . ?
Au04 Au06 Au0I 109.84(3) . . ?
Au0C Au06 Au0I 152.30(3) . . ?
S00T Au06 Au02 154.56(11) . . ?
S00T Au06 Au03 118.92(10) . . ?
S00T Au06 Au04 145.82(10) . . ?
S00T Au06 Au0C 105.02(10) . . ?
S00T Au06 Au0I 47.70(10) . . ?
Au03 Au07 Au01 54.57(2) . . ?
Au03 Au07 Au0H 118.79(3) . . ?
Au03 Au07 Au0M 144.34(4) . . ?
Au05 Au07 Au01 95.91(3) . . ?
Au05 Au07 Au03 62.09(3) . . ?
Au05 Au07 Au0H 133.93(3) . . ?
Au05 Au07 Au0M 89.36(3) . . ?
Au08 Au07 Au01 59.64(2) . . ?
Au08 Au07 Au03 79.86(3) . . ?
Au08 Au07 Au05 60.18(3) . . ?
Au08 Au07 Au0H 74.32(3) . . ?
Au08 Au07 Au0M 66.86(3) . . ?
Au0H Au07 Au01 64.46(2) . . ?
Au0H Au07 Au0M 65.09(3) . . ?
Au0M Au07 Au01 113.25(3) . . ?
S00Y Au07 Au01 110.39(12) . . ?
S00Y Au07 Au03 103.99(11) . . ?
S00Y Au07 Au05 134.63(10) . . ?
S00Y Au07 Au08 164.91(11) . . ?
S00Y Au07 Au0H 91.27(10) . . ?
S00Y Au07 Au0M 111.48(11) . . ?
Au01 Au08 Au0A 51.23(2) . . ?
Au01 Au08 Au0D 56.93(2) . . ?
Au01 Au08 Au0K 161.40(3) . . ?
Au01 Au08 Au0M 119.19(3) . . ?
Au05 Au08 Au01 103.61(3) . . ?
Au05 Au08 Au0A 81.59(2) . . ?
Au05 Au08 Au0D 133.91(3) . . ?
Au05 Au08 Au0K 58.21(2) . . ?
Au05 Au08 Au0M 88.65(3) . . ?
Au07 Au08 Au01 70.49(3) . . ?
Au07 Au08 Au05 61.80(3) . . ?
Au07 Au08 Au0A 99.25(3) . . ?
Au07 Au08 Au0D 127.00(3) . . ?
Au07 Au08 Au0K 95.25(3) . . ?
Au07 Au08 Au0M 64.06(3) . . ?
Au0A Au08 Au0D 53.142(19) . . ?
Au0K Au08 Au0A 123.00(3) . . ?
Au0K Au08 Au0D 137.49(3) . . ?
Au0M Au08 Au0A 163.26(3) . . ?
Au0M Au08 Au0D 137.34(3) . . ?
Au0M Au08 Au0K 60.80(2) . . ?
S00W Au08 Au01 101.17(12) . . ?
S00W Au08 Au05 127.28(11) . . ?
S00W Au08 Au07 169.80(12) . . ?
S00W Au08 Au0A 78.97(11) . . ?
S00W Au08 Au0D 44.25(12) . . ?
S00W Au08 Au0K 94.09(12) . . ?
S00W Au08 Au0M 117.68(11) . . ?
Au04 Au09 Au02 50.35(2) . . ?
Au04 Au09 Au0C 85.42(3) . . ?
Au04 Au09 Au0F 62.58(2) . . ?
Au0C Au09 Au02 56.32(2) . . ?
Au0C Au09 Au0F 119.34(3) . . ?
Au0F Au09 Au02 63.81(2) . . ?
S00P Au09 Au02 90.60(10) . . ?
S00P Au09 Au04 84.31(10) . . ?
S00P Au09 Au0C 46.33(11) . . ?
S00P Au09 Au0F 146.22(10) . . ?
S00U Au09 Au02 97.44(11) . . ?
S00U Au09 Au04 104.53(10) . . ?
S00U Au09 Au0C 136.19(11) . . ?
S00U Au09 Au0F 43.08(10) . . ?
S00U Au09 S00P 170.62(14) . . ?
Au01 Au0A Au03 61.74(3) . . ?
Au01 Au0A Au08 57.99(2) . . ?
Au01 Au0A Au0D 63.81(2) . . ?
Au03 Au0A Au08 70.47(2) . . ?
Au03 Au0A Au0D 121.52(3) . . ?
Au0B Au0A Au01 60.61(3) . . ?
Au0B Au0A Au03 61.92(3) . . ?
Au0B Au0A Au08 114.35(3) . . ?
Au0B Au0A Au0D 106.81(3) . . ?
Au0D Au0A Au08 63.82(2) . . ?
S00N Au0A Au01 153.82(10) . . ?
S00N Au0A Au03 113.22(10) . . ?
S00N Au0A Au08 95.83(10) . . ?
S00N Au0A Au0B 142.68(10) . . ?
S00N Au0A Au0D 106.01(10) . . ?
Au01 Au0B Au02 118.98(3) . . ?
Au01 Au0B Au03 60.88(2) . . ?
Au01 Au0B Au0J 133.19(3) . . ?
Au03 Au0B Au02 60.94(2) . . ?
Au03 Au0B Au0J 121.25(3) . . ?
Au0A Au0B Au01 60.02(3) . . ?
Au0A Au0B Au02 76.35(3) . . ?
Au0A Au0B Au03 59.97(3) . . ?
Au0A Au0B Au0J 80.58(3) . . ?
Au0J Au0B Au02 69.07(2) . . ?
S00R Au0B Au01 132.62(11) . . ?
S00R Au0B Au02 97.94(10) . . ?
S00R Au0B Au03 128.53(11) . . ?
S00R Au0B Au0A 166.07(11) . . ?
S00R Au0B Au0J 85.51(11) . . ?
Au02 Au0C Au09 64.83(2) . . ?
Au06 Au0C Au02 51.49(2) . . ?
Au06 Au0C Au09 86.07(3) . . ?
S00P Au0C Au02 98.03(10) . . ?
S00P Au0C Au06 81.41(10) . . ?
S00P Au0C Au09 46.78(11) . . ?
S00V Au0C Au02 85.86(11) . . ?
S00V Au0C Au06 103.48(11) . . ?
S00V Au0C Au09 133.67(12) . . ?
S00V Au0C S00P 175.03(14) . . ?
Au01 Au0D Au08 55.52(2) . . ?
Au0A Au0D Au01 54.26(2) . . ?
Au0A Au0D Au08 63.04(2) . . ?
S00W Au0D Au01 101.00(11) . . ?
S00W Au0D Au08 45.48(11) . . ?
S00W Au0D Au0A 87.33(10) . . ?
S00X Au0D Au01 89.33(12) . . ?
S00X Au0D Au08 143.94(12) . . ?
S00X Au0D Au0A 105.03(11) . . ?
S00X Au0D S00W 167.15(15) . . ?
S00N Au0E Au05 92.30(10) . . ?
S00Z Au0E Au05 92.96(12) . . ?
S00Z Au0E S00N 171.01(15) . . ?
Au04 Au0F Au09 51.19(2) . . ?
S00N Au0F Au04 94.06(10) . . ?
S00N Au0F Au09 143.95(11) . . ?
S00U Au0F Au04 93.59(11) . . ?
S00U Au0F Au09 43.36(11) . . ?
S00U Au0F S00N 172.31(15) . . ?
S00R Au0G Au02 101.21(12) . . ?
S00R Au0G S00V 171.17(15) . . ?
S00V Au0G Au02 86.63(12) . . ?
Au07 Au0H Au01 60.23(2) . . ?
Au07 Au0H Au0M 58.31(2) . . ?
Au0M Au0H Au01 105.03(3) . . ?
S00Q Au0H Au01 45.30(10) . . ?
S00Q Au0H Au07 87.88(10) . . ?
S00Q Au0H Au0M 145.47(10) . . ?
S011 Au0H Au01 134.43(13) . . ?
S011 Au0H Au07 102.16(14) . . ?
S011 Au0H Au0M 43.85(13) . . ?
S011 Au0H S00Q 167.45(16) . . ?
S00T Au0I Au06 48.77(11) . . ?
S00Y Au0I Au06 135.34(12) . . ?
S00Y Au0I S00T 175.31(17) . . ?
Au0B Au0J Au0L 66.23(2) . . ?
S00S Au0J Au0B 99.08(11) . . ?
S00S Au0J Au0L 144.55(11) . . ?
S00S Au0J S010 168.09(16) . . ?
S010 Au0J Au0B 92.13(12) . . ?
S010 Au0J Au0L 44.99(11) . . ?
Au05 Au0K Au08 51.75(2) . . ?
Au05 Au0K Au0M 84.06(3) . . ?
Au08 Au0K Au0M 59.31(2) . . ?
S00Z Au0K Au05 106.09(11) . . ?
S00Z Au0K Au08 96.02(11) . . ?
S00Z Au0K Au0M 139.61(11) . . ?
S2 Au0K Au05 87.79(12) . . ?
S2 Au0K Au08 97.08(13) . . ?
S2 Au0K Au0M 45.67(14) . . ?
S2 Au0K S00Z 165.02(16) . . ?
S00X Au0L Au0J 143.92(12) . . ?
S00X Au0L S010 171.11(17) . . ?
S010 Au0L Au0J 44.97(12) . . ?
Au07 Au0M Au08 49.08(2) . . ?
Au07 Au0M Au0H 56.60(2) . . ?
Au07 Au0M Au0K 85.72(3) . . ?
Au08 Au0M Au0H 63.91(2) . . ?
Au08 Au0M Au0K 59.89(2) . . ?
Au0K Au0M Au0H 123.80(3) . . ?
S011 Au0M Au07 99.87(12) . . ?
S011 Au0M Au08 90.94(12) . . ?
S011 Au0M Au0H 43.28(12) . . ?
S011 Au0M Au0K 135.68(13) . . ?
S011 Au0M S2 168.11(16) . . ?
S2 Au0M Au07 91.98(11) . . ?
S2 Au0M Au08 97.61(12) . . ?
S2 Au0M Au0H 148.56(12) . . ?
S2 Au0M Au0K 45.70(13) . . ?
Au0E S00N Au0A 106.64(16) . . ?
Au0E S00N Au0F 106.45(16) . . ?
Au0F S00N Au0A 113.05(17) . . ?
C01E S00N Au0A 116.9(6) . . ?
C01E S00N Au0E 106.7(6) . . ?
C01E S00N Au0F 106.5(5) . . ?
Au05 S00O Au04 78.69(14) . . ?
C21 S00O Au04 108.7(7) . . ?
C21 S00O Au05 109.0(7) . . ?
Au0C S00P Au09 86.89(14) . . ?
C02N S00P Au09 104.8(7) . . ?
C02N S00P Au0C 107.5(6) . . ?
Au0H S00Q Au01 91.39(16) . . ?
C027 S00Q Au01 116.1(6) . . ?
C027 S00Q Au0H 102.7(5) . . ?
Au0G S00R Au0B 94.10(16) . . ?
C03Z S00R Au0B 108.9(6) . . ?
C03Z S00R Au0G 108.0(6) . . ?
Au0J S00S Au02 96.34(17) . . ?
C01Z S00S Au02 122.2(7) . . ?
C01Z S00S Au0J 104.7(7) . . ?
Au0I S00T Au06 83.53(14) . . ?
C04A S00T Au06 114.1(7) . . ?
C04A S00T Au0I 106.8(5) . . ?
Au0F S00U Au09 93.55(16) . . ?
C3AA S00U Au09 104.3(8) . . ?
C3AA S00U Au0F 109.3(8) . . ?
Au0C S00V Au0G 102.62(16) . . ?
C04B S00V Au0C 106.5(6) . . ?
C04B S00V Au0G 107.2(6) . . ?
Au0D S00W Au08 90.27(17) . . ?
C5AA S00W Au08 112.7(7) . . ?
C5AA S00W Au0D 104.5(8) . . ?
Au0L S00X Au0D 106.08(17) . . ?
C02P S00X Au0D 104.2(7) . . ?
C02P S00X Au0L 108.4(7) . . ?
Au0I S00Y Au07 98.54(17) . . ?
C01G S00Y Au07 110.2(8) . . ?
C01G S00Y Au0I 106.2(8) . . ?
Au0E S00Z Au0K 94.72(17) . . ?
C27 S00Z Au0E 112.3(6) . . ?
C27 S00Z Au0K 102.3(6) . . ?
Au0J S010 Au0L 90.05(17) . . ?
C05T S010 Au0J 104.2(8) . . ?
C05T S010 Au0L 105.7(6) . . ?
Au0H S011 Au0M 92.87(18) . . ?
C53 S011 Au0H 114.4(7) . . ?
C53 S011 Au0M 110.6(7) . . ?
C04A C018 C02M 109.0(15) . . ?
C01K C019 C045 109.9(15) . . ?
C04U C019 C01K 109.0(15) . . ?
C04U C019 C045 111.4(18) . . ?
C20 C01A C01E 111.8(17) . . ?
C01Z C01B C059 109.7(15) . . ?
C01A C01E S00N 110.8(12) . . ?
C01A C01E C01S 107.3(16) . . ?
C01S C01E S00N 107.2(12) . . ?
C02W C01E S00N 109.0(13) . . ?
C02W C01E C01A 113.4(16) . . ?
C02W C01E C01S 108.9(15) . . ?
C01R C01G S00Y 109.2(16) . . ?
C01R C01G C023 105(2) . . ?
C023 C01G S00Y 107.1(15) . . ?
C63 C01G S00Y 110.3(18) . . ?
C63 C01G C01R 112(2) . . ?
C63 C01G C023 113(2) . . ?
C027 C01I C03I 109.8(15) . . ?
C21 C01K C019 110.2(16) . . ?
C02N C01M C042 107.9(16) . . ?
C03X C01O C04A 109.0(14) . . ?
C27 C01Q C037 112.4(18) . . ?
C01G C01R C04E 105.7(17) . . ?
C32 C01S C01E 108.5(16) . . ?
C94 C01U C4AA 115(3) . . ?
C03B C01V C027 109.7(15) . . ?
C06F C01W C21 109.0(17) . . ?
C18 C01X C03J 110.0(18) . . ?
C8AA C01X C03J 108.3(19) . . ?
C8AA C01X C18 108.0(18) . . ?
C01B C01Z S00S 111.7(13) . . ?
C01B C01Z C06H 106.0(18) . . ?
C06H C01Z S00S 113.2(15) . . ?
C163 C01Z S00S 105.8(15) . . ?
C163 C01Z C01B 114(2) . . ?
C163 C01Z C06H 106.3(17) . . ?
C04Y C020 C02N 108.3(15) . . ?
C04A C022 C04V 109.3(15) . . ?
C06B C023 C01G 108.8(19) . . ?
C03K C026 C02U 108.9(14) . . ?
C04J C026 C02U 108.9(16) . . ?
C04J C026 C03K 108.3(17) . . ?
C01I C027 S00Q 107.2(12) . . ?
C01I C027 C01V 110.9(16) . . ?
C01I C027 C02U 112.0(15) . . ?
C01V C027 S00Q 106.9(12) . . ?
C02U C027 S00Q 113.0(13) . . ?
C02U C027 C01V 106.8(14) . . ?
C108 C028 C05T 106.5(19) . . ?
C02Z C02D C53 110.4(14) . . ?
C20 C02L C32 112.6(17) . . ?
C26 C02M C018 111.9(15) . . ?
C26 C02M C126 110.1(16) . . ?
C126 C02M C018 107.1(15) . . ?
C01M C02N S00P 108.5(14) . . ?
C01M C02N C020 111.5(15) . . ?
C020 C02N S00P 103.0(12) . . ?
C65 C02N S00P 113.7(13) . . ?
C65 C02N C01M 111.8(16) . . ?
C65 C02N C020 108.0(16) . . ?
C03M C02P S00X 114.0(14) . . ?
C05B C02P S00X 108.0(13) . . ?
C05B C02P C03M 106.6(16) . . ?
C68 C02P S00X 108.6(15) . . ?
C68 C02P C03M 109.0(17) . . ?
C68 C02P C05B 110.6(19) . . ?
C92 C02R C70 106.6(18) . . ?
C136 C02R C70 111(2) . . ?
C136 C02R C92 113(2) . . ?
C103 C02S C44 112.3(18) . . ?
C027 C02U C026 111.0(16) . . ?
C01E C02W C29 109.1(15) . . ?
C02D C02Z C03V 110.3(18) . . ?
C02D C02Z C0BA 109.6(16) . . ?
C03V C02Z C0BA 109.4(17) . . ?
C051 C031 C3AA 107.5(17) . . ?
C05A C033 C03V 113(2) . . ?
C05A C033 C0AA 109.4(18) . . ?
C0AA C033 C03V 110.8(18) . . ?
C29 C034 C20 110.1(17) . . ?
C3AA C035 C4AA 108(2) . . ?
C03J C037 C01Q 112.4(19) . . ?
C03J C037 C9AA 108.3(19) . . ?
C9AA C037 C01Q 106.4(18) . . ?
C01V C03B C04J 109.5(16) . . ?
C03T C03B C01V 109.6(15) . . ?
C03T C03B C04J 109.4(16) . . ?
C04T C03C C47 108(2) . . ?
C191 C03C C04T 112(2) . . ?
C191 C03C C47 112(2) . . ?
C6AA C03D C103 111(2) . . ?
C05Z C03G C04S 111.3(19) . . ?
C05Z C03G C136 112(2) . . ?
C136 C03G C04S 106.6(18) . . ?
C28 C03H C04Y 112.0(17) . . ?
C01I C03I C03K 108.4(16) . . ?
C03T C03I C01I 109.0(16) . . ?
C03T C03I C03K 105.4(15) . . ?
C037 C03J C01X 110.0(18) . . ?
C026 C03K C03I 111.3(16) . . ?
C43 C03M C02P 110.3(16) . . ?
C52 C03P C53 107.8(17) . . ?
C04E C03R C06B 108.1(19) . . ?
C03B C03T C03I 111.9(16) . . ?
C02Z C03V C033 107.1(18) . . ?
C01O C03X C05N 108.7(14) . . ?
C01O C03X C26 112.2(14) . . ?
C26 C03X C05N 106.8(14) . . ?
C061 C03Z S00R 110.3(15) . . ?
C061 C03Z C36 105.4(19) . . ?
C061 C03Z C86 108(2) . . ?
C36 C03Z S00R 112.1(15) . . ?
C86 C03Z S00R 109.8(14) . . ?
C86 C03Z C36 111.4(19) . . ?
C06B C040 C60 110(2) . . ?
C17 C042 C01M 106.1(14) . . ?
C2AA C042 C01M 108.7(15) . . ?
C2AA C042 C17 109.8(17) . . ?
C04G C045 C019 108.3(17) . . ?
C06F C046 C04G 108.0(17) . . ?
C018 C04A S00T 113.7(12) . . ?
C018 C04A C01O 111.4(15) . . ?
C01O C04A S00T 107.8(11) . . ?
C022 C04A S00T 105.5(12) . . ?
C022 C04A C018 110.2(14) . . ?
C022 C04A C01O 107.8(15) . . ?
C058 C04B S00V 107.8(15) . . ?
C058 C04B C85 110.9(16) . . ?
C058 C04B C198 110.3(17) . . ?
C85 C04B S00V 107.5(13) . . ?
C85 C04B C198 109.0(18) . . ?
C198 C04B S00V 111.3(13) . . ?
C43 C04C C81 110(2) . . ?
C051 C04D C94 109(2) . . ?
C03R C04E C01R 107(2) . . ?
C128 C04E C01R 110(2) . . ?
C128 C04E C03R 112.1(19) . . ?
C045 C04G C046 107.9(17) . . ?
C045 C04G C41 112.1(18) . . ?
C41 C04G C046 105.7(18) . . ?
C026 C04J C03B 109.6(14) . . ?
C05T C04S C03G 107(2) . . ?
C067 C04T C03C 108.1(17) . . ?
C019 C04U C06F 108.6(17) . . ?
C022 C04V C126 108.9(16) . . ?
C05N C04V C022 110.1(15) . . ?
C05N C04V C126 108.8(16) . . ?
C03H C04Y C020 108.0(15) . . ?
C2AA C04Y C020 108.3(17) . . ?
C2AA C04Y C03H 110.6(16) . . ?
C031 C051 C71 111(2) . . ?
C04D C051 C031 108.5(19) . . ?
C04D C051 C71 112.5(19) . . ?
C44 C053 C5AA 106.5(17) . . ?
C04B C058 C99 110(2) . . ?
C01B C059 C066 109.3(19) . . ?
C66 C059 C01B 110.2(19) . . ?
C66 C059 C066 111(2) . . ?
C033 C05A C52 108.7(19) . . ?
C02P C05B C54 112.6(17) . . ?
C47 C05C C72 110.7(18) . . ?
C47 C05C C1AA 110(2) . . ?
C1AA C05C C72 107(2) . . ?
C54 C05D C43 111(2) . . ?
C56 C05E C86 110(2) . . ?
C56 C05E C116 110(2) . . ?
C116 C05E C86 106.3(19) . . ?
C44 C05G C6AA 111(2) . . ?
C04V C05N C03X 109.5(15) . . ?
C028 C05T S010 111.6(15) . . ?
C028 C05T C70 108(2) . . ?
C04S C05T S010 107.6(17) . . ?
C04S C05T C028 111.6(17) . . ?
C04S C05T C70 111.6(18) . . ?
C70 C05T S010 106.6(13) . . ?
C31 C05U C061 114(3) . . ?
C31 C05U C56 110(2) . . ?
C56 C05U C061 108(3) . . ?
C29 C05Y C32 111.8(17) . . ?
C108 C05Z C03G 108(2) . . ?
C03Z C061 C05U 111.5(19) . . ?
C5AA C062 C6AA 104.1(18) . . ?
C109 C066 C059 105(2) . . ?
C04T C067 S2 111.7(12) . . ?
C04T C067 C37 107.3(16) . . ?
C04T C067 C72 111.3(18) . . ?
C37 C067 S2 107.2(15) . . ?
C72 C067 S2 105.5(13) . . ?
C72 C067 C37 113.9(18) . . ?
C023 C06B C03R 106.3(19) . . ?
C040 C06B C023 112(2) . . ?
C040 C06B C03R 110.5(19) . . ?
C01W C06F C046 111.1(17) . . ?
C01W C06F C04U 110.3(17) . . ?
C046 C06F C04U 108.8(18) . . ?
C74 C06H C01Z 109.9(19) . . ?
C27 C18 C01X 109.3(18) . . ?
C01A C20 C02L 110.0(17) . . ?
C01A C20 C034 111.0(17) . . ?
C02L C20 C034 104.2(17) . . ?
Au0M S2 Au0K 88.63(19) . . ?
C067 S2 Au0K 102.4(7) . . ?
C067 S2 Au0M 101.9(6) . . ?
C033 C0AA C53 107.4(18) . . ?
C02M C26 C03X 109.4(15) . . ?
C05U C31 C58 107.2(19) . . ?
C03Z C36 C58 111.5(19) . . ?
C03M C43 C05D 110.2(17) . . ?
C04C C43 C03M 110(2) . . ?
C04C C43 C05D 110.6(18) . . ?
C99 C48 C84 110(2) . . ?
C05E C56 C05U 109(2) . . ?
C36 C58 C31 105(2) . . ?
C116 C58 C31 106(2) . . ?
C116 C58 C36 115(2) . . ?
C040 C60 C63 113.2(19) . . ?
C040 C60 C128 112.2(19) . . ?
C128 C60 C63 101(2) . . ?
C01G C63 C60 110(2) . . ?
C059 C66 C74 108(2) . . ?
C02P C68 C81 110(2) . . ?
C98 C69 C99 108(2) . . ?
C02R C70 C05T 106.6(15) . . ?
C74 C73 C109 110(2) . . ?
C06H C74 C66 110.0(16) . . ?
C73 C74 C06H 111(2) . . ?
C73 C74 C66 111(2) . . ?
C04C C81 C55 108(2) . . ?
C68 C81 C04C 108(2) . . ?
C68 C81 C55 110(2) . . ?
C48 C84 C85 112(2) . . ?
C48 C84 C133 114(2) . . ?
C133 C84 C85 109(2) . . ?
C84 C85 C04B 105.9(17) . . ?
C03Z C86 C05E 112.1(18) . . ?
C02R C92 C108 109(2) . . ?
C69 C98 C133 115(3) . . ?
C69 C98 C198 111(2) . . ?
C198 C98 C133 108(2) . . ?
C058 C99 C69 105(2) . . ?
C48 C99 C058 108.6(19) . . ?
C48 C99 C69 111(2) . . ?
C028 C108 C92 109.2(16) . . ?
C05Z C108 C028 116(3) . . ?
C05Z C108 C92 107.6(19) . . ?
C066 C109 C163 109.0(17) . . ?
C73 C109 C066 115(2) . . ?
C73 C109 C163 107.2(19) . . ?
C58 C116 C05E 110(2) . . ?
C02M C126 C04V 110.0(15) . . ?
C04E C128 C60 112(2) . . ?
C84 C133 C98 105(2) . . ?
C02R C136 C03G 108.2(19) . . ?
C01Z C163 C109 108.4(18) . . ?
C98 C198 C04B 106.1(18) . . ?
C28 C17 C042 111.7(15) . . ?
C03H C28 C17 109.1(16) . . ?
C03H C28 C65 108.5(14) . . ?
C17 C28 C65 108.1(16) . . ?
C034 C29 C02W 108.5(16) . . ?
C05Y C29 C02W 107.6(16) . . ?
C05Y C29 C034 110.1(17) . . ?
C053 C5AA S00W 108.5(14) . . ?
C062 C5AA S00W 102.7(14) . . ?
C062 C5AA C053 107.7(19) . . ?
C7AA C5AA S00W 108.2(16) . . ?
C7AA C5AA C053 115.0(18) . . ?
C7AA C5AA C062 114.1(19) . . ?
C01S C32 C02L 110.2(15) . . ?
C01S C32 C05Y 109.8(17) . . ?
C05Y C32 C02L 104.9(15) . . ?
C067 C37 C67 106(2) . . ?
C053 C44 C02S 108.1(18) . . ?
C05G C44 C02S 109(2) . . ?
C05G C44 C053 109.0(17) . . ?
C05C C47 C03C 108(2) . . ?
C031 C3AA S00U 110.1(15) . . ?
C035 C3AA S00U 105.9(16) . . ?
C035 C3AA C031 110.1(19) . . ?
C100 C3AA S00U 109.2(18) . . ?
C100 C3AA C031 110(2) . . ?
C100 C3AA C035 111(2) . . ?
C03P C52 C05A 112(2) . . ?
C03P C52 C0BA 109.0(17) . . ?
C0BA C52 C05A 108.1(17) . . ?
C02D C53 S011 114.0(13) . . ?
C02D C53 C03P 107.2(17) . . ?
C03P C53 S011 108.5(12) . . ?
C0AA C53 S011 106.0(14) . . ?
C0AA C53 C02D 110.3(16) . . ?
C0AA C53 C03P 110.8(17) . . ?
C042 C2AA C04Y 111.4(16) . . ?
C02N C65 C28 110.4(14) . . ?
C1AA C67 C37 111(2) . . ?
C1AA C67 C191 111(2) . . ?
C191 C67 C37 107.7(18) . . ?
C03D C6AA C05G 114(2) . . ?
C03D C6AA C062 111(2) . . ?
C05G C6AA C062 107.4(18) . . ?
C4AA C71 C051 104.4(19) . . ?
C067 C72 C05C 106(2) . . ?
C67 C1AA C05C 112(2) . . ?
C01U C4AA C035 109(2) . . ?
C01U C4AA C71 112(2) . . ?
C71 C4AA C035 111.4(18) . . ?
C01U C94 C04D 103(2) . . ?
C01U C94 C100 111(3) . . ?
C100 C94 C04D 106(2) . . ?
C3AA C100 C94 110(2) . . ?
C02S C103 C03D 108(2) . . ?
C02S C103 C7AA 106.9(18) . . ?
C7AA C103 C03D 102.7(17) . . ?
C03C C191 C67 109(2) . . ?
C5AA C7AA C103 110.7(19) . . ?
C01K C21 S00O 114.3(14) . . ?
C01K C21 C01W 107.0(16) . . ?
C01W C21 S00O 106.3(13) . . ?
C41 C21 S00O 108.4(14) . . ?
C41 C21 C01K 114.8(19) . . ?
C41 C21 C01W 105.4(18) . . ?
C01Q C27 S00Z 107.1(13) . . ?
C01Q C27 C18 111.5(16) . . ?
C01Q C27 C34 106.4(16) . . ?
C18 C27 S00Z 114.1(13) . . ?
C18 C27 C34 108.5(16) . . ?
C34 C27 S00Z 108.9(12) . . ?
C42 C34 C27 110.7(17) . . ?
C21 C41 C04G 112.4(18) . . ?
C34 C42 C9AA 108.4(18) . . ?
C8AA C42 C34 108.1(19) . . ?
C8AA C42 C9AA 106.7(18) . . ?
C037 C9AA C42 111.4(19) . . ?
C01X C8AA C42 113.0(18) . . ?
C05D C54 C05B 109.5(18) . . ?
C05D C54 C55 108(2) . . ?
C55 C54 C05B 105(2) . . ?
C54 C55 C81 112(2) . . ?
C02Z C0BA C52 109.1(19) . . ?

loop_
_geom_bond_atom_site_label_1
_geom_bond_atom_site_label_2
_geom_bond_distance
_geom_bond_site_symmetry_2
_geom_bond_publ_flag
Au01 Au03 2.7986(9) . ?
Au01 Au07 3.2193(9) . ?
Au01 Au08 2.9470(10) . ?
Au01 Au0A 2.7095(10) . ?
Au01 Au0B 2.7254(9) . ?
Au01 Au0D 2.9957(10) . ?
Au01 Au0H 3.3463(9) . ?
Au01 S00Q 2.379(4) . ?
Au02 Au03 3.0235(10) . ?
Au02 Au04 2.6874(9) . ?
Au02 Au06 2.6368(10) . ?
Au02 Au09 3.3683(10) . ?
Au02 Au0B 3.1369(10) . ?
Au02 Au0C 3.0971(9) . ?
Au02 Au0G 3.0620(11) . ?
Au02 S00S 2.363(4) . ?
Au03 Au04 2.7332(10) . ?
Au03 Au05 2.8665(10) . ?
Au03 Au06 2.7594(9) . ?
Au03 Au07 2.8412(10) . ?
Au03 Au0A 2.7448(10) . ?
Au03 Au0B 2.7972(10) . ?
Au04 Au05 2.9838(9) . ?
Au04 Au06 2.7659(11) . ?
Au04 Au09 2.8537(9) . ?
Au04 Au0F 3.2505(10) . ?
Au04 S00O 2.361(4) . ?
Au05 Au07 2.7130(11) . ?
Au05 Au08 2.6708(9) . ?
Au05 Au0E 3.3780(11) . ?
Au05 Au0K 2.8907(10) . ?
Au05 S00O 2.345(4) . ?
Au06 Au0C 2.9681(10) . ?
Au06 Au0I 3.1138(11) . ?
Au06 S00T 2.357(4) . ?
Au07 Au08 2.6114(10) . ?
Au07 Au0H 3.0492(10) . ?
Au07 Au0M 3.1079(10) . ?
Au07 S00Y 2.364(5) . ?
Au08 Au0A 3.2815(10) . ?
Au08 Au0D 3.3039(9) . ?
Au08 Au0K 3.1968(10) . ?
Au08 Au0M 3.1779(10) . ?
Au08 S00W 2.356(4) . ?
Au09 Au0C 3.1848(11) . ?
Au09 Au0F 3.3513(10) . ?
Au09 S00P 2.324(4) . ?
Au09 S00U 2.306(4) . ?
Au0A Au0B 2.6916(11) . ?
Au0A Au0D 2.9458(9) . ?
Au0A S00N 2.390(4) . ?
Au0B Au0J 2.9552(10) . ?
Au0B S00R 2.352(5) . ?
Au0C S00P 2.307(4) . ?
Au0C S00V 2.298(4) . ?
Au0D S00W 2.306(5) . ?
Au0D S00X 2.301(4) . ?
Au0E S00N 2.295(4) . ?
Au0E S00Z 2.292(4) . ?
Au0F S00N 2.294(4) . ?
Au0F S00U 2.294(4) . ?
Au0G S00R 2.300(4) . ?
Au0G S00V 2.302(4) . ?
Au0H Au0M 3.3127(11) . ?
Au0H S00Q 2.296(4) . ?
Au0H S011 2.274(5) . ?
Au0I S00T 2.318(4) . ?
Au0I S00Y 2.295(4) . ?
Au0J Au0L 3.2501(10) . ?
Au0J S00S 2.276(5) . ?
Au0J S010 2.297(5) . ?
Au0K Au0M 3.2256(12) . ?
Au0K S00Z 2.322(5) . ?
Au0K S2 2.309(5) . ?
Au0L S00X 2.287(4) . ?
Au0L S010 2.298(4) . ?
Au0M S011 2.298(5) . ?
Au0M S2 2.308(6) . ?
S00N C01E 1.870(18) . ?
S00O C21 1.860(18) . ?
S00P C02N 1.858(18) . ?
S00Q C027 1.875(18) . ?
S00R C03Z 1.80(2) . ?
S00S C01Z 1.82(2) . ?
S00T C04A 1.857(16) . ?
S00U C3AA 1.86(2) . ?
S00V C04B 1.858(17) . ?
S00W C5AA 1.90(2) . ?
S00X C02P 1.849(19) . ?
S00Y C01G 1.87(2) . ?
S00Z C27 1.849(18) . ?
S010 C05T 1.87(2) . ?
S011 C53 1.861(19) . ?
C018 C02M 1.53(2) . ?
C018 C04A 1.53(3) . ?
C019 C01K 1.52(2) . ?
C019 C045 1.56(3) . ?
C019 C04U 1.49(3) . ?
C01A C01E 1.51(2) . ?
C01A C20 1.47(2) . ?
C01B C01Z 1.53(3) . ?
C01B C059 1.56(2) . ?
C01E C01S 1.57(2) . ?
C01E C02W 1.50(2) . ?
C01G C01R 1.54(3) . ?
C01G C023 1.59(4) . ?
C01G C63 1.45(3) . ?
C01I C027 1.47(2) . ?
C01I C03I 1.56(3) . ?
C01K C21 1.47(3) . ?
C01M C02N 1.52(3) . ?
C01M C042 1.60(2) . ?
C01O C03X 1.51(2) . ?
C01O C04A 1.53(2) . ?
C01Q C037 1.52(3) . ?
C01Q C27 1.50(3) . ?
C01R C04E 1.61(3) . ?
C01S C32 1.50(3) . ?
C01U C4AA 1.49(4) . ?
C01U C94 1.48(4) . ?
C01V C027 1.52(2) . ?
C01V C03B 1.51(2) . ?
C01W C06F 1.48(2) . ?
C01W C21 1.59(3) . ?
C01X C03J 1.57(3) . ?
C01X C18 1.54(3) . ?
C01X C8AA 1.49(3) . ?
C01Z C06H 1.56(3) . ?
C01Z C163 1.51(3) . ?
C020 C02N 1.57(3) . ?
C020 C04Y 1.54(2) . ?
C022 C04A 1.52(3) . ?
C022 C04V 1.52(2) . ?
C023 C06B 1.55(3) . ?
C026 C02U 1.53(2) . ?
C026 C03K 1.52(3) . ?
C026 C04J 1.50(3) . ?
C027 C02U 1.52(2) . ?
C028 C05T 1.56(3) . ?
C028 C108 1.49(3) . ?
C02D C02Z 1.48(2) . ?
C02D C53 1.54(2) . ?
C02L C20 1.50(3) . ?
C02L C32 1.56(3) . ?
C02M C26 1.48(3) . ?
C02M C126 1.53(3) . ?
C02N C65 1.47(3) . ?
C02P C03M 1.54(3) . ?
C02P C05B 1.53(3) . ?
C02P C68 1.51(3) . ?
C02R C70 1.57(3) . ?
C02R C92 1.48(3) . ?
C02R C136 1.46(3) . ?
C02S C44 1.58(3) . ?
C02S C103 1.55(3) . ?
C02W C29 1.57(2) . ?
C02Z C03V 1.53(3) . ?
C02Z C0BA 1.55(3) . ?
C031 C051 1.56(3) . ?
C031 C3AA 1.57(3) . ?
C033 C03V 1.54(3) . ?
C033 C05A 1.49(4) . ?
C033 C0AA 1.53(3) . ?
C034 C20 1.57(3) . ?
C034 C29 1.54(3) . ?
C035 C3AA 1.54(3) . ?
C035 C4AA 1.55(3) . ?
C037 C03J 1.47(3) . ?
C037 C9AA 1.48(3) . ?
C03B C03T 1.50(3) . ?
C03B C04J 1.53(2) . ?
C03C C04T 1.55(3) . ?
C03C C47 1.60(4) . ?
C03C C191 1.44(4) . ?
C03D C6AA 1.45(4) . ?
C03D C103 1.59(4) . ?
C03G C04S 1.59(3) . ?
C03G C05Z 1.51(4) . ?
C03G C136 1.57(3) . ?
C03H C04Y 1.53(3) . ?
C03H C28 1.48(3) . ?
C03I C03K 1.58(3) . ?
C03I C03T 1.51(3) . ?
C03M C43 1.50(3) . ?
C03P C52 1.49(3) . ?
C03P C53 1.58(3) . ?
C03R C04E 1.55(4) . ?
C03R C06B 1.57(3) . ?
C03X C05N 1.56(2) . ?
C03X C26 1.55(2) . ?
C03Z C061 1.48(3) . ?
C03Z C36 1.51(3) . ?
C03Z C86 1.50(3) . ?
C040 C06B 1.46(3) . ?
C040 C60 1.508(10) . ?
C042 C17 1.55(3) . ?
C042 C2AA 1.51(3) . ?
C045 C04G 1.50(3) . ?
C046 C04G 1.61(3) . ?
C046 C06F 1.52(3) . ?
C04B C058 1.48(3) . ?
C04B C85 1.54(3) . ?
C04B C198 1.59(3) . ?
C04C C43 1.50(3) . ?
C04C C81 1.53(4) . ?
C04D C051 1.49(3) . ?
C04D C94 1.69(3) . ?
C04E C128 1.45(4) . ?
C04G C41 1.52(2) . ?
C04S C05T 1.48(3) . ?
C04T C067 1.52(3) . ?
C04U C06F 1.54(3) . ?
C04V C05N 1.50(3) . ?
C04V C126 1.54(3) . ?
C04Y C2AA 1.53(3) . ?
C051 C71 1.60(3) . ?
C053 C5AA 1.58(3) . ?
C053 C44 1.53(3) . ?
C058 C99 1.58(3) . ?
C059 C066 1.59(4) . ?
C059 C66 1.49(3) . ?
C05A C52 1.55(4) . ?
C05B C54 1.56(3) . ?
C05C C47 1.44(3) . ?
C05C C72 1.61(3) . ?
C05C C1AA 1.58(4) . ?
C05D C43 1.52(3) . ?
C05D C54 1.49(3) . ?
C05E C56 1.49(3) . ?
C05E C86 1.57(3) . ?
C05E C116 1.55(3) . ?
C05G C44 1.49(3) . ?
C05G C6AA 1.53(3) . ?
C05T C70 1.59(3) . ?
C05U C061 1.56(3) . ?
C05U C31 1.46(4) . ?
C05U C56 1.51(4) . ?
C05Y C29 1.49(3) . ?
C05Y C32 1.55(3) . ?
C05Z C108 1.45(3) . ?
C062 C5AA 1.51(3) . ?
C062 C6AA 1.57(3) . ?
C066 C109 1.55(3) . ?
C067 S2 1.877(18) . ?
C067 C37 1.55(3) . ?
C067 C72 1.53(3) . ?
C06H C74 1.52(3) . ?
C18 C27 1.52(3) . ?
C0AA C53 1.53(3) . ?
C31 C58 1.64(4) . ?
C36 C58 1.54(3) . ?
C48 C84 1.50(3) . ?
C48 C99 1.47(3) . ?
C58 C116 1.48(4) . ?
C60 C63 1.56(3) . ?
C60 C128 1.526(10) . ?
C66 C74 1.55(3) . ?
C68 C81 1.53(3) . ?
C69 C98 1.49(4) . ?
C69 C99 1.59(4) . ?
C73 C74 1.46(4) . ?
C73 C109 1.48(4) . ?
C81 C55 1.58(4) . ?
C84 C85 1.53(3) . ?
C84 C133 1.51(4) . ?
C92 C108 1.60(3) . ?
C98 C133 1.57(4) . ?
C98 C198 1.50(3) . ?
C109 C163 1.61(3) . ?
C17 C28 1.53(3) . ?
C28 C65 1.57(2) . ?
C5AA C7AA 1.43(3) . ?
C37 C67 1.59(3) . ?
C3AA C100 1.49(4) . ?
C52 C0BA 1.55(3) . ?
C67 C1AA 1.42(4) . ?
C67 C191 1.53(3) . ?
C71 C4AA 1.52(3) . ?
C94 C100 1.55(4) . ?
C103 C7AA 1.59(3) . ?
C21 C41 1.46(3) . ?
C27 C34 1.53(3) . ?
C34 C42 1.52(3) . ?
C42 C9AA 1.58(3) . ?
C42 C8AA 1.50(3) . ?
C54 C55 1.53(4) . ?

loop_
_smtbx_masks_void_nr
_smtbx_masks_void_average_x
_smtbx_masks_void_average_y
_smtbx_masks_void_average_z
_smtbx_masks_void_volume
_smtbx_masks_void_count_electrons
_smtbx_masks_void_content
1 0.213 -0.091 0.035 205.5 55.3 ?
2 0.000 0.000 0.500 1283.4 172.2 ?
3 -0.213 0.091 0.965 205.5 56.6 ?
4 0.000 0.500 0.000 1283.4 172.2 ?
5 -0.213 0.409 0.465 205.5 60.1 ?
6 0.213 0.591 0.535 205.5 51.8 ?
7 0.359 0.665 0.287 315.3 86.3 ?
8 0.359 0.835 0.787 315.3 97.8 ?
9 0.150 -0.020 0.246 18.4 1.6 ?
10 0.150 0.520 0.746 18.4 0.0 ?
11 0.641 0.165 0.213 315.3 63.6 ?
12 0.641 0.335 0.713 315.3 75.1 ?
13 0.850 0.020 0.754 18.4 0.0 ?
14 0.850 0.480 0.254 18.4 0.0 ?
